data_4331997
loop_
_publ_author_name
'Kennedy, Alan R.'
'Kirkhouse, Jennifer B. A.'
'Whyte, Lynda'

_publ_section_title
;
 Supramolecuar Motifs in s-Block Metal-Bound Sulfonated Monoazo
 Dyes:&#x00A0; The Case of Orange G
;
_journal_issue 7
_journal_name_full 'Inorganic Chemistry'
_journal_page_first 2965
_journal_page_last 2971
_journal_paper_doi 10.1021/ic0520115
_journal_volume 45
_journal_year 2006
_chemical_formula_sum 'C16 H27.75 N2 Na O15.88 Rb S2'
_chemical_formula_weight 674.73
_chemical_name_systematic
;
 ?
;
_space_group_IT_number 2
_symmetry_cell_setting triclinic
_symmetry_space_group_name_Hall '-P 1'
_symmetry_space_group_name_H-M 'P -1'
_atom_sites_solution_hydrogens geom
_atom_sites_solution_primary direct
_atom_sites_solution_secondary difmap
_audit_creation_method SHELXL-97
_cell_angle_alpha 82.303(2)
_cell_angle_beta 84.922(2)
_cell_angle_gamma 69.386(2)
_cell_formula_units_Z 2
_cell_length_a 9.0253(3)
_cell_length_b 10.6535(4)
_cell_length_c 15.0770(6)
_cell_measurement_reflns_used 6110
_cell_measurement_temperature 123(2)
_cell_measurement_theta_max 27.48
_cell_measurement_theta_min 1.00
_cell_volume 1343.29(9)
_computing_data_collection 'Denzo & Collect'
_computing_structure_refinement 'SHELXL-97 (Sheldrick, 1997)'
_computing_structure_solution SIR
_diffrn_ambient_temperature 123(2)
_diffrn_measured_fraction_theta_full 1.000
_diffrn_measured_fraction_theta_max 1.000
_diffrn_measurement_device_type 'Nonius Kappa CCD'
_diffrn_measurement_method 'phi and omega scans'
_diffrn_radiation_monochromator graphite
_diffrn_radiation_source 'fine-focus sealed tube'
_diffrn_radiation_type MoK\a
_diffrn_radiation_wavelength 0.71073
_diffrn_reflns_av_R_equivalents 0.066
_diffrn_reflns_av_sigmaI/netI 0.0559
_diffrn_reflns_limit_h_max 11
_diffrn_reflns_limit_h_min -11
_diffrn_reflns_limit_k_max 13
_diffrn_reflns_limit_k_min -13
_diffrn_reflns_limit_l_max 18
_diffrn_reflns_limit_l_min -18
_diffrn_reflns_number 31683
_diffrn_reflns_theta_full 26.00
_diffrn_reflns_theta_max 26.00
_diffrn_reflns_theta_min 2.05
_exptl_absorpt_coefficient_mu 2.090
_exptl_absorpt_correction_T_max 0.811
_exptl_absorpt_correction_T_min 0.738
_exptl_absorpt_correction_type multi-scan
_exptl_absorpt_process_details sortav
_exptl_crystal_colour orange
_exptl_crystal_density_diffrn 1.668
_exptl_crystal_density_method 'not measured'
_exptl_crystal_description fragment
_exptl_crystal_F_000 690
_exptl_crystal_size_max 0.20
_exptl_crystal_size_mid 0.12
_exptl_crystal_size_min 0.10
_refine_diff_density_max 0.871
_refine_diff_density_min -0.903
_refine_diff_density_rms 0.107
_refine_ls_extinction_method none
_refine_ls_goodness_of_fit_ref 1.036
_refine_ls_hydrogen_treatment mixed
_refine_ls_matrix_type full
_refine_ls_number_parameters 385
_refine_ls_number_reflns 5284
_refine_ls_number_restraints 0
_refine_ls_restrained_S_all 1.036
_refine_ls_R_factor_all 0.0930
_refine_ls_R_factor_gt 0.0617
_refine_ls_shift/su_max 0.000
_refine_ls_shift/su_mean 0.000
_refine_ls_structure_factor_coef Fsqd
_refine_ls_weighting_details 'calc w=1/[\s^2^(Fo^2^)+(0.0910P)^2^+3.2646P] where P=(Fo^2^+2Fc^2^)/3'
_refine_ls_weighting_scheme calc
_refine_ls_wR_factor_gt 0.1599
_refine_ls_wR_factor_ref 0.1790
_reflns_number_gt 3799
_reflns_number_total 5284
_reflns_threshold_expression I>2\s(I)
_cod_data_source_file ic0520115sup1.cif
_cod_data_source_block rbog
_cod_original_sg_symbol_H-M P-1
_cod_database_code 4331997

loop_
_symmetry_equiv_pos_as_xyz
'x, y, z'
'-x, -y, -z'

loop_
_atom_site_label
_atom_site_type_symbol
_atom_site_fract_x
_atom_site_fract_y
_atom_site_fract_z
_atom_site_U_iso_or_equiv
_atom_site_adp_type
_atom_site_occupancy
_atom_site_symmetry_multiplicity
_atom_site_calc_flag
_atom_site_refinement_flags
_atom_site_disorder_assembly
_atom_site_disorder_group
Rb1 Rb 0.32157(7) 0.79398(7) 0.80202(4) 0.0378(3) Uani 0.813(2) 1 d P . .
Rb2 Rb 0.2598(7) 0.9172(5) 1.0215(3) 0.0788(18) Uani 0.187(2) 1 d P . .
Na1 Na 0.3586(4) 0.9364(3) 1.02402(16) 0.0363(6) Uani 0.813(2) 1 d P . .
Na2 Na 0.3150(11) 0.8733(10) 0.7548(7) 0.023(2) Uiso 0.187(2) 1 d P . .
S1 S 0.59951(13) 0.20336(12) 0.74808(8) 0.0245(3) Uani 1 1 d . . .
S2 S 0.02373(16) 0.58167(14) 0.77689(11) 0.0445(4) Uani 1 1 d . . .
N1 N 0.7102(4) 0.2600(4) 0.5578(3) 0.0224(8) Uani 1 1 d . . .
N2 N 0.8313(5) 0.2092(4) 0.5043(3) 0.0249(9) Uani 1 1 d . . .
O1 O 0.6644(4) 0.0878(3) 0.6970(2) 0.0284(8) Uani 1 1 d . . .
O2 O 0.7134(4) 0.2670(4) 0.7618(2) 0.0342(8) Uani 1 1 d . . .
O3 O 0.5226(4) 0.1692(3) 0.8326(2) 0.0297(8) Uani 1 1 d . . .
O4 O 0.1038(8) 0.6116(8) 0.8481(5) 0.070(2) Uani 0.67 1 d P A 1
O5 O -0.0699(10) 0.4972(8) 0.8045(10) 0.119(5) Uani 0.67 1 d P A 1
O6 O -0.0639(7) 0.7061(6) 0.7243(5) 0.0539(17) Uani 0.67 1 d P A 1
O4A O 0.0638(17) 0.6842(15) 0.8039(10) 0.058(4) Uiso 0.33 1 d P A 2
O5A O 0.0014(17) 0.4863(14) 0.8485(9) 0.044(3) Uiso 0.33 1 d P A 2
O6A O -0.1224(14) 0.6338(13) 0.7264(8) 0.045(3) Uiso 0.33 1 d P A 2
O7 O 0.6445(4) 0.2550(4) 0.3780(2) 0.0366(9) Uani 1 1 d . . .
O1W O 0.6101(4) 0.8493(3) 0.7635(2) 0.0369(9) Uani 1 1 d . A .
H1W H 0.7035 0.7788 0.7472 0.055 Uiso 1 1 d R . .
H2W H 0.6155 0.9187 0.7406 0.055 Uiso 1 1 d R . .
O2W O 0.3932(5) 1.1392(4) 1.0501(2) 0.0461(10) Uani 1 1 d . . .
H3W H 0.3272 1.2132 1.0290 0.069 Uiso 1 1 d R . .
H4W H 0.3844 1.1530 1.1015 0.069 Uiso 1 1 d R . .
O3W O -0.0246(5) 0.2367(5) 0.8698(3) 0.0664(13) Uani 1 1 d . . .
H5W H 0.0177 0.2549 0.9281 0.100 Uiso 1 1 d R . .
H6W H -0.0336 0.3164 0.8432 0.100 Uiso 1 1 d R . .
O4W O 0.2868(4) 1.0448(4) 0.8701(3) 0.0431(9) Uani 1 1 d . A .
H7W H 0.1939 1.0957 0.8595 0.065 Uiso 1 1 d R . .
H8W H 0.3492 1.0795 0.8535 0.065 Uiso 1 1 d R . .
O5W O 0.2681(14) 0.7547(11) 0.9975(8) 0.059(3) Uiso 0.50 1 d P A .
O5WA O 0.393(4) 0.691(3) 0.9940(19) 0.096(9) Uiso 0.25 1 d P A .
O5WB O 0.325(3) 0.749(2) 1.0037(13) 0.042(5) Uiso 0.25 1 d P A .
O6W O 0.0761(9) 1.0552(9) 1.0576(5) 0.0357(18) Uiso 0.50 1 d P . .
O6WA O 0.095(2) 0.988(2) 1.0665(14) 0.065(6) Uiso 0.25 1 d P . .
O7W O 0.1102(13) 1.3396(11) 1.0024(7) 0.073(3) Uiso 0.50 1 d P . .
O8W O 0.647(3) 0.558(2) 1.0135(13) 0.047(5) Uiso 0.25 1 d P . .
O8WA O 0.799(2) 0.5933(16) 1.0012(11) 0.046(4) Uiso 0.25 1 d P . .
O8WB O 0.699(3) 0.567(2) 1.0088(17) 0.069(7) Uiso 0.25 1 d P . .
O8WC O 0.5000 0.5000 1.0000 0.096(10) Uiso 0.25 2 d SP . .
O9W O -0.034(2) 0.9438(18) 0.7826(13) 0.039(5) Uiso 0.25 1 d P . .
O9WA O 0.0042(9) 0.9301(8) 0.7567(6) 0.0278(19) Uiso 0.50 1 d P A .
O10W O 0.557(3) 0.5181(19) 0.8463(13) 0.053(5) Uiso 0.25 1 d P A .
O11W O 0.6181(11) 0.5222(8) 0.8363(6) 0.039(2) Uiso 0.50 1 d P . .
O12W O 0.317(3) 0.698(2) 0.8722(16) 0.082(6) Uiso 0.25 1 d P A .
C1 C 0.4430(5) 0.3289(4) 0.6871(3) 0.0235(10) Uani 1 1 d . A .
C2 C 0.3163(5) 0.3987(5) 0.7417(3) 0.0271(10) Uani 1 1 d . . .
H2 H 0.3241 0.3832 0.8049 0.033 Uiso 1 1 calc R A .
C3 C 0.1774(5) 0.4916(5) 0.7047(4) 0.0321(12) Uani 1 1 d . A .
C4 C 0.1614(6) 0.5064(5) 0.6134(4) 0.0336(12) Uani 1 1 d . . .
H4 H 0.0640 0.5637 0.5887 0.040 Uiso 1 1 calc R A .
C4A C 0.2858(5) 0.4387(5) 0.5571(3) 0.0278(11) Uani 1 1 d . A .
C5 C 0.2648(6) 0.4528(5) 0.4624(4) 0.0312(12) Uani 1 1 d . . .
H5 H 0.1655 0.5102 0.4401 0.037 Uiso 1 1 calc R A .
C6 C 0.3780(6) 0.3891(5) 0.4040(4) 0.0351(12) Uani 1 1 d . A .
H6 H 0.3547 0.3966 0.3429 0.042 Uiso 1 1 calc R . .
C7 C 0.5348(6) 0.3093(5) 0.4328(3) 0.0296(11) Uani 1 1 d . . .
C8 C 0.5650(5) 0.3005(4) 0.5274(3) 0.0234(10) Uani 1 1 d . A .
C8A C 0.4346(5) 0.3537(4) 0.5922(3) 0.0239(10) Uani 1 1 d . . .
C9 C 0.9866(5) 0.1748(4) 0.5321(3) 0.0237(10) Uani 1 1 d . . .
C10 C 1.0154(5) 0.1984(5) 0.6164(3) 0.0287(11) Uani 1 1 d . . .
H10 H 0.9296 0.2404 0.6560 0.034 Uiso 1 1 calc R . .
C11 C 1.1700(6) 0.1601(5) 0.6420(4) 0.0323(11) Uani 1 1 d . . .
H11 H 1.1905 0.1751 0.6997 0.039 Uiso 1 1 calc R . .
C12 C 1.2948(6) 0.1002(5) 0.5840(4) 0.0340(12) Uani 1 1 d . . .
H12 H 1.4008 0.0743 0.6017 0.041 Uiso 1 1 calc R . .
C13 C 1.2653(6) 0.0781(5) 0.5003(4) 0.0384(13) Uani 1 1 d . . .
H13 H 1.3514 0.0370 0.4606 0.046 Uiso 1 1 calc R . .
C14 C 1.1108(6) 0.1154(5) 0.4734(3) 0.0330(11) Uani 1 1 d . . .
H14 H 1.0908 0.1003 0.4156 0.040 Uiso 1 1 calc R . .
H2N H 0.813(6) 0.208(5) 0.457(4) 0.021(14) Uiso 1 1 d . . .

loop_
_atom_site_aniso_label
_atom_site_aniso_U_11
_atom_site_aniso_U_22
_atom_site_aniso_U_33
_atom_site_aniso_U_23
_atom_site_aniso_U_13
_atom_site_aniso_U_12
Rb1 0.0350(4) 0.0485(5) 0.0326(4) -0.0137(3) 0.0046(3) -0.0157(3)
Rb2 0.089(4) 0.103(4) 0.044(2) 0.002(2) -0.006(2) -0.036(3)
Na1 0.0308(14) 0.0569(17) 0.0254(14) -0.0018(11) -0.0045(11) -0.0207(13)
S1 0.0182(5) 0.0279(6) 0.0239(6) 0.0009(5) -0.0026(4) -0.0044(5)
S2 0.0250(7) 0.0295(7) 0.0657(10) 0.0037(7) 0.0149(6) -0.0001(5)
N1 0.0214(19) 0.0200(19) 0.026(2) 0.0015(15) -0.0018(16) -0.0084(16)
N2 0.029(2) 0.027(2) 0.019(2) -0.0014(17) -0.0042(17) -0.0103(17)
O1 0.0288(17) 0.0243(17) 0.0224(17) 0.0024(13) -0.0008(13) 0.0011(14)
O2 0.0218(17) 0.048(2) 0.034(2) -0.0003(16) -0.0064(14) -0.0136(16)
O3 0.0252(17) 0.0373(19) 0.0221(17) 0.0015(14) 0.0006(13) -0.0074(15)
O4 0.045(4) 0.082(5) 0.048(4) -0.009(4) 0.017(3) 0.017(4)
O5 0.041(5) 0.047(5) 0.255(15) -0.015(7) 0.073(7) -0.019(4)
O6 0.039(3) 0.026(3) 0.080(5) -0.006(3) 0.006(3) 0.007(3)
O7 0.040(2) 0.044(2) 0.0267(19) 0.0001(16) -0.0084(16) -0.0163(18)
O1W 0.0328(19) 0.0287(18) 0.044(2) -0.0070(16) 0.0104(16) -0.0056(15)
O2W 0.056(3) 0.041(2) 0.031(2) -0.0037(17) 0.0003(18) -0.0045(19)
O3W 0.044(3) 0.058(3) 0.085(4) 0.010(3) -0.010(2) -0.007(2)
O4W 0.0304(19) 0.042(2) 0.054(2) -0.0020(18) 0.0039(17) -0.0120(17)
C1 0.018(2) 0.021(2) 0.031(3) 0.0009(19) -0.0034(18) -0.0073(18)
C2 0.023(2) 0.024(2) 0.035(3) 0.002(2) -0.001(2) -0.0105(19)
C3 0.017(2) 0.023(2) 0.053(3) 0.002(2) 0.005(2) -0.0063(19)
C4 0.020(2) 0.023(2) 0.055(3) 0.009(2) -0.010(2) -0.007(2)
C4A 0.022(2) 0.023(2) 0.041(3) 0.007(2) -0.011(2) -0.0119(19)
C5 0.027(3) 0.022(2) 0.046(3) 0.008(2) -0.020(2) -0.009(2)
C6 0.043(3) 0.034(3) 0.034(3) 0.009(2) -0.023(2) -0.019(2)
C7 0.033(3) 0.027(2) 0.032(3) 0.001(2) -0.010(2) -0.014(2)
C8 0.026(2) 0.020(2) 0.025(2) 0.0043(18) -0.0091(19) -0.0107(19)
C8A 0.023(2) 0.019(2) 0.033(3) 0.0027(19) -0.0067(19) -0.0116(19)
C9 0.021(2) 0.023(2) 0.027(2) -0.0015(19) 0.0000(18) -0.0088(19)
C10 0.022(2) 0.036(3) 0.029(3) -0.002(2) -0.0012(19) -0.011(2)
C11 0.025(3) 0.035(3) 0.037(3) -0.002(2) -0.004(2) -0.010(2)
C12 0.020(2) 0.030(3) 0.051(3) -0.004(2) -0.004(2) -0.005(2)
C13 0.021(2) 0.035(3) 0.058(4) -0.012(3) 0.013(2) -0.009(2)
C14 0.033(3) 0.037(3) 0.032(3) -0.008(2) 0.002(2) -0.014(2)

loop_
_atom_type_symbol
_atom_type_description
_atom_type_scat_dispersion_real
_atom_type_scat_dispersion_imag
_atom_type_scat_source
Rb Rb -0.9393 2.9676 'International Tables Vol C Tables 4.2.6.8 and 6.1.1.4'
Na Na 0.0362 0.0249 'International Tables Vol C Tables 4.2.6.8 and 6.1.1.4'
S S 0.1246 0.1234 'International Tables Vol C Tables 4.2.6.8 and 6.1.1.4'
O O 0.0106 0.0060 'International Tables Vol C Tables 4.2.6.8 and 6.1.1.4'
N N 0.0061 0.0033 'International Tables Vol C Tables 4.2.6.8 and 6.1.1.4'
C C 0.0033 0.0016 'International Tables Vol C Tables 4.2.6.8 and 6.1.1.4'
H H 0.0000 0.0000 'International Tables Vol C Tables 4.2.6.8 and 6.1.1.4'

loop_
_geom_angle_atom_site_label_1
_geom_angle_atom_site_label_2
_geom_angle_atom_site_label_3
_geom_angle
_geom_angle_site_symmetry_1
_geom_angle_site_symmetry_3
Na2 Rb1 O12W 172.9(11) . .
Na2 Rb1 O7 62.5(5) . 2_666
O12W Rb1 O7 123.3(10) . 2_666
Na2 Rb1 O9WA 70.3(5) . .
O12W Rb1 O9WA 105.6(10) . .
O7 Rb1 O9WA 82.05(19) 2_666 .
Na2 Rb1 O1W 64.9(5) . .
O12W Rb1 O1W 118.1(10) . .
O7 Rb1 O1W 84.02(10) 2_666 .
O9WA Rb1 O1W 134.53(17) . .
Na2 Rb1 O4W 64.5(5) . .
O12W Rb1 O4W 109.8(10) . .
O7 Rb1 O4W 126.91(11) 2_666 .
O9WA Rb1 O4W 83.44(18) . .
O1W Rb1 O4W 71.18(10) . .
Na2 Rb1 O5W 136.5(6) . .
O12W Rb1 O5W 37.2(10) . .
O7 Rb1 O5W 159.9(2) 2_666 .
O9WA Rb1 O5W 98.1(3) . .
O1W Rb1 O5W 108.9(3) . .
O4W Rb1 O5W 72.8(2) . .
Na2 Rb1 O4A 115.2(6) . .
O12W Rb1 O4A 63.9(10) . .
O7 Rb1 O4A 82.3(3) 2_666 .
O9WA Rb1 O4A 51.3(3) . .
O1W Rb1 O4A 164.0(3) . .
O4W Rb1 O4A 124.2(3) . .
O5W Rb1 O4A 82.2(4) . .
Na2 Rb1 O10W 135.6(7) . .
O12W Rb1 O10W 51.1(10) . .
O7 Rb1 O10W 88.7(4) 2_666 .
O9WA Rb1 O10W 142.3(4) . .
O1W Rb1 O10W 79.9(4) . .
O4W Rb1 O10W 129.5(4) . .
O5W Rb1 O10W 78.9(4) . .
O4A Rb1 O10W 91.4(5) . .
Na2 Rb1 O5WA 143.1(8) . .
O12W Rb1 O5WA 33.4(11) . .
O7 Rb1 O5WA 149.0(6) 2_666 .
O9WA Rb1 O5WA 119.0(6) . .
O1W Rb1 O5WA 93.9(5) . .
O4W Rb1 O5WA 80.6(6) . .
O5W Rb1 O5WA 21.2(6) . .
O4A Rb1 O5WA 93.5(6) . .
O10W Rb1 O5WA 60.6(7) . .
Na2 Rb1 O5WB 135.4(7) . .
O12W Rb1 O5WB 39.3(10) . .
O7 Rb1 O5WB 161.5(4) 2_666 .
O9WA Rb1 O5WB 107.1(5) . .
O1W Rb1 O5WB 99.6(4) . .
O4W Rb1 O5WB 71.0(4) . .
O5W Rb1 O5WB 9.7(4) . .
O4A Rb1 O5WB 90.9(5) . .
O10W Rb1 O5WB 74.3(6) . .
O5WA Rb1 O5WB 13.9(6) . .
Na2 Rb1 O9W 75.6(6) . .
O12W Rb1 O9W 99.7(10) . .
O7 Rb1 O9W 90.4(4) 2_666 .
O9WA Rb1 O9W 8.5(4) . .
O1W Rb1 O9W 137.9(3) . .
O4W Rb1 O9W 79.6(3) . .
O5W Rb1 O9W 89.7(4) . .
O4A Rb1 O9W 50.7(4) . .
O10W Rb1 O9W 141.7(5) . .
O5WA Rb1 O9W 110.7(7) . .
O5WB Rb1 O9W 98.6(6) . .
Na2 Rb1 H7W 60.5 . .
O12W Rb1 H7W 112.8 . .
O7 Rb1 H7W 121.8 2_666 .
O9WA Rb1 H7W 68.9 . .
O1W Rb1 H7W 82.7 . .
O4W Rb1 H7W 14.5 . .
O5W Rb1 H7W 76.1 . .
O4A Rb1 H7W 111.8 . .
O10W Rb1 H7W 142.9 . .
O5WA Rb1 H7W 88.4 . .
O5WB Rb1 H7W 76.7 . .
O9W Rb1 H7W 65.2 . .
Na1 Rb2 O6WA 128.2(9) . .
Na1 Rb2 O5WB 104.0(9) . .
O6WA Rb2 O5WB 122.1(12) . .
Na1 Rb2 O5W 120.1(6) . .
O6WA Rb2 O5W 108.4(10) . .
O5WB Rb2 O5W 16.5(8) . .
Na1 Rb2 O6W 114.0(5) . .
O6WA Rb2 O6W 19.7(8) . .
O5WB Rb2 O6W 140.6(9) . .
O5W Rb2 O6W 125.5(6) . .
Na1 Rb2 O5WA 94.0(8) . .
O6WA Rb2 O5WA 131.6(11) . .
O5WB Rb2 O5WA 10.0(11) . .
O5W Rb2 O5WA 26.2(8) . .
O6W Rb2 O5WA 150.5(8) . .
Na1 Rb2 O4W 75.7(3) . .
O6WA Rb2 O4W 109.6(9) . .
O5WB Rb2 O4W 105.6(7) . .
O5W Rb2 O4W 105.1(4) . .
O6W Rb2 O4W 93.8(3) . .
O5WA Rb2 O4W 102.2(7) . .
Na1 Rb2 O3 52.9(3) . 2_667
O6WA Rb2 O3 104.8(8) . 2_667
O5WB Rb2 O3 86.0(8) . 2_667
O5W Rb2 O3 98.7(4) . 2_667
O6W Rb2 O3 108.3(3) . 2_667
O5WA Rb2 O3 80.7(7) . 2_667
O4W Rb2 O3 128.5(3) . 2_667
Na1 Rb2 O2W 33.2(3) . 2_677
O6WA Rb2 O2W 160.6(9) . 2_677
O5WB Rb2 O2W 76.5(8) . 2_677
O5W Rb2 O2W 90.9(4) . 2_677
O6W Rb2 O2W 142.7(4) . 2_677
O5WA Rb2 O2W 66.7(7) . 2_677
O4W Rb2 O2W 66.01(16) . 2_677
O3 Rb2 O2W 68.71(16) 2_667 2_677
Na1 Rb2 O2W 36.3(3) . .
O6WA Rb2 O2W 94.3(9) . .
O5WB Rb2 O2W 140.3(9) . .
O5W Rb2 O2W 156.4(5) . .
O6W Rb2 O2W 78.0(3) . .
O5WA Rb2 O2W 130.3(7) . .
O4W Rb2 O2W 72.01(18) . .
O3 Rb2 O2W 68.34(16) 2_667 .
O2W Rb2 O2W 66.25(17) 2_677 .
Na1 Rb2 O6W 156.4(4) . 2_577
O6WA Rb2 O6W 55.7(8) . 2_577
O5WB Rb2 O6W 87.1(8) . 2_577
O5W Rb2 O6W 70.9(5) . 2_577
O6W Rb2 O6W 61.9(4) . 2_577
O5WA Rb2 O6W 95.9(7) . 2_577
O4W Rb2 O6W 81.4(2) . 2_577
O3 Rb2 O6W 150.0(2) 2_667 2_577
O2W Rb2 O6W 137.2(2) 2_677 2_577
O2W Rb2 O6W 129.9(2) . 2_577
Na1 Rb2 O3W 144.8(4) . 2_567
O6WA Rb2 O3W 54.3(9) . 2_567
O5WB Rb2 O3W 68.9(8) . 2_567
O5W Rb2 O3W 58.3(4) . 2_567
O6W Rb2 O3W 74.0(3) . 2_567
O5WA Rb2 O3W 77.8(7) . 2_567
O4W Rb2 O3W 139.4(2) . 2_567
O3 Rb2 O3W 91.88(15) 2_667 2_567
O2W Rb2 O3W 141.5(2) 2_677 2_567
O2W Rb2 O3W 138.32(19) . 2_567
O6W Rb2 O3W 58.52(19) 2_577 2_567
Na1 Rb2 H7W 88.6 . .
O6WA Rb2 H7W 93.6 . .
O5WB Rb2 H7W 113.0 . .
O5W Rb2 H7W 107.8 . .
O6W Rb2 H7W 79.0 . .
O5WA Rb2 H7W 112.1 . .
O4W Rb2 H7W 16.5 . .
O3 Rb2 H7W 141.0 2_667 .
O2W Rb2 H7W 82.5 2_677 .
O2W Rb2 H7W 76.3 . .
O6W Rb2 H7W 67.9 2_577 .
O3W Rb2 H7W 126.3 2_567 .
Na1 Rb2 H8W 64.3 . .
O6WA Rb2 H8W 115.0 . .
O5WB Rb2 H8W 108.6 . .
O5W Rb2 H8W 111.2 . .
O6W Rb2 H8W 97.2 . .
O5WA Rb2 H8W 103.4 . .
O4W Rb2 H8W 11.5 . .
O3 Rb2 H8W 117.2 2_667 .
O2W Rb2 H8W 57.5 2_677 .
O2W Rb2 H8W 62.4 . .
O6W Rb2 H8W 92.6 2_577 .
O3W Rb2 H8W 150.8 2_567 .
H7W Rb2 H8W 25.8 . .
Rb2 Na1 O5WB 50.1(7) . .
Rb2 Na1 O6WA 32.1(6) . .
O5WB Na1 O6WA 79.6(9) . .
Rb2 Na1 O2W 133.5(4) . 2_677
O5WB Na1 O2W 89.1(6) . 2_677
O6WA Na1 O2W 164.7(6) . 2_677
Rb2 Na1 O2W 129.4(4) . .
O5WB Na1 O2W 178.5(5) . .
O6WA Na1 O2W 99.5(6) . .
O2W Na1 O2W 91.89(17) 2_677 .
Rb2 Na1 O5W 39.4(4) . .
O5WB Na1 O5W 10.9(7) . .
O6WA Na1 O5W 69.9(6) . .
O2W Na1 O5W 97.9(3) 2_677 .
O2W Na1 O5W 168.8(3) . .
Rb2 Na1 O3 108.3(3) . 2_667
O5WB Na1 O3 90.0(6) . 2_667
O6WA Na1 O3 99.9(5) . 2_667
O2W Na1 O3 90.41(15) 2_677 2_667
O2W Na1 O3 88.91(15) . 2_667
O5W Na1 O3 96.4(3) . 2_667
Rb2 Na1 O6W 44.5(4) . .
O5WB Na1 O6W 94.0(7) . .
O6WA Na1 O6W 15.8(5) . .
O2W Na1 O6W 162.6(2) 2_677 .
O2W Na1 O6W 85.3(2) . .
O5W Na1 O6W 83.7(3) . .
O3 Na1 O6W 106.7(2) 2_667 .
Rb2 Na1 O4W 81.7(3) . .
O5WB Na1 O4W 94.4(5) . .
O6WA Na1 O4W 90.2(5) . .
O2W Na1 O4W 80.17(15) 2_677 .
O2W Na1 O4W 86.91(16) . .
O5W Na1 O4W 89.4(3) . .
O3 Na1 O4W 169.56(18) 2_667 .
O6W Na1 O4W 82.5(2) . .
Rb2 Na1 O5WA 64.0(7) . .
O5WB Na1 O5WA 13.9(8) . .
O6WA Na1 O5WA 93.4(9) . .
O2W Na1 O5WA 76.1(6) 2_677 .
O2W Na1 O5WA 166.6(7) . .
O5W Na1 O5WA 24.6(7) . .
O3 Na1 O5WA 85.4(6) 2_667 .
O6W Na1 O5WA 107.9(7) . .
O4W Na1 O5WA 96.6(6) . .
Rb2 Na1 Na1 161.9(4) . 2_677
O5WB Na1 Na1 135.6(7) . 2_677
O6WA Na1 Na1 143.8(6) . 2_677
O2W Na1 Na1 46.49(12) 2_677 2_677
O2W Na1 Na1 45.40(12) . 2_677
O5W Na1 Na1 144.1(3) . 2_677
O3 Na1 Na1 89.50(14) 2_667 2_677
O6W Na1 Na1 128.4(2) . 2_677
O4W Na1 Na1 80.75(13) . 2_677
O5WA Na1 Na1 122.3(6) . 2_677
Rb2 Na1 Rb1 65.8(3) . .
O5WB Na1 Rb1 49.4(5) . .
O6WA Na1 Rb1 94.2(5) . .
O2W Na1 Rb1 70.49(12) 2_677 .
O2W Na1 Rb1 132.06(13) . .
O5W Na1 Rb1 48.1(3) . .
O3 Na1 Rb1 133.50(13) 2_667 .
O6W Na1 Rb1 98.8(2) . .
O4W Na1 Rb1 47.13(10) . .
O5WA Na1 Rb1 49.5(6) . .
Na1 Na1 Rb1 104.37(10) 2_677 .
Rb1 Na2 O12W 4.1(6) . .
Rb1 Na2 O7 96.3(6) . 2_666
O12W Na2 O7 99.7(7) . 2_666
Rb1 Na2 O1W 94.3(6) . .
O12W Na2 O1W 96.2(7) . .
O7 Na2 O1W 96.0(3) 2_666 .
Rb1 Na2 O4W 95.0(6) . .
O12W Na2 O4W 91.8(7) . .
O7 Na2 O4W 168.2(5) 2_666 .
O1W Na2 O4W 79.8(3) . .
Rb1 Na2 O9WA 88.6(6) . .
O12W Na2 O9WA 86.2(7) . .
O7 Na2 O9WA 91.3(4) 2_666 .
O1W Na2 O9WA 171.8(4) . .
O4W Na2 O9WA 92.2(3) . .
Rb1 Na2 O9W 85.1(6) . .
O12W Na2 O9W 82.4(7) . .
O7 Na2 O9W 98.6(5) 2_666 .
O1W Na2 O9W 165.4(5) . .
O4W Na2 O9W 85.6(4) . .
O9WA Na2 O9W 7.8(4) . .
Rb1 Na2 Rb2 58.3(5) . .
O12W Na2 Rb2 54.9(6) . .
O7 Na2 Rb2 154.6(4) 2_666 .
O1W Na2 Rb2 87.9(3) . .
O4W Na2 Rb2 36.98(18) . .
O9WA Na2 Rb2 87.0(3) . .
O9W Na2 Rb2 79.3(4) . .
O1 S1 O2 114.0(2) . .
O1 S1 O3 111.3(2) . .
O2 S1 O3 111.6(2) . .
O1 S1 C1 108.3(2) . .
O2 S1 C1 106.6(2) . .
O3 S1 C1 104.5(2) . .
O1 S1 Rb2 106.26(15) . 2_667
O2 S1 Rb2 72.67(17) . 2_667
O3 S1 Rb2 46.89(16) . 2_667
C1 S1 Rb2 141.95(18) . 2_667
O4A S2 O5A 114.4(9) . .
O4A S2 O5 141.8(8) . .
O5A S2 O5 37.9(6) . .
O4A S2 O6 72.4(7) . .
O5A S2 O6 141.1(6) . .
O5 S2 O6 112.5(5) . .
O4A S2 O4 38.2(6) . .
O5A S2 O4 80.2(6) . .
O5 S2 O4 116.3(7) . .
O6 S2 O4 109.8(4) . .
O4A S2 O6A 112.2(8) . .
O5A S2 O6A 107.0(7) . .
O5 S2 O6A 71.3(7) . .
O6 S2 O6A 43.0(5) . .
O4 S2 O6A 142.7(6) . .
O4A S2 C3 108.6(6) . .
O5A S2 C3 107.2(6) . .
O5 S2 C3 106.2(4) . .
O6 S2 C3 106.0(3) . .
O4 S2 C3 105.3(3) . .
O6A S2 C3 107.1(5) . .
N2 N1 C8 119.3(4) . .
N1 N2 C9 120.9(4) . .
N1 N2 H2N 116(4) . .
C9 N2 H2N 123(4) . .
S1 O2 Rb2 84.31(18) . 2_667
S1 O3 Na1 128.9(2) . 2_667
S1 O3 Rb2 111.6(2) . 2_667
Na1 O3 Rb2 18.76(10) 2_667 2_667
S2 O4 Rb1 120.7(4) . .
S2 O4A Rb1 143.9(8) . .
C7 O7 Na2 138.7(4) . 2_666
C7 O7 Rb1 137.9(3) . 2_666
Na2 O7 Rb1 21.2(2) 2_666 2_666
Na2 O1W Rb1 20.8(2) . .
Na2 O1W H1W 129.6 . .
Rb1 O1W H1W 119.1 . .
Na2 O1W H2W 105.0 . .
Rb1 O1W H2W 124.7 . .
H1W O1W H2W 108.6 . .
Na1 O2W Na1 88.11(17) 2_677 .
Na1 O2W Rb2 13.38(11) 2_677 2_677
Na1 O2W Rb2 100.23(19) . 2_677
Na1 O2W Rb2 101.17(19) 2_677 .
Na1 O2W Rb2 14.24(11) . .
Rb2 O2W Rb2 113.75(17) 2_677 .
Na1 O2W H3W 117.5 2_677 .
Na1 O2W H3W 118.1 . .
Rb2 O2W H3W 115.4 2_677 .
Rb2 O2W H3W 106.4 . .
Na1 O2W H4W 121.3 2_677 .
Na1 O2W H4W 115.0 . .
Rb2 O2W H4W 110.3 2_677 .
Rb2 O2W H4W 111.6 . .
H3W O2W H4W 98.4 . .
Rb2 O3W H5W 95.1 2_567 .
Rb2 O3W H6W 137.6 2_567 .
H5W O3W H6W 92.6 . .
Na1 O4W Rb2 22.66(12) . .
Na1 O4W Na2 113.8(3) . .
Rb2 O4W Na2 104.5(3) . .
Na1 O4W Rb1 93.95(14) . .
Rb2 O4W Rb1 84.16(16) . .
Na2 O4W Rb1 20.5(2) . .
Na1 O4W H7W 120.7 . .
Rb2 O4W H7W 104.0 . .
Na2 O4W H7W 97.9 . .
Rb1 O4W H7W 105.5 . .
Na1 O4W H8W 105.9 . .
Rb2 O4W H8W 128.5 . .
Na2 O4W H8W 105.3 . .
Rb1 O4W H8W 117.9 . .
H7W O4W H8W 112.3 . .
O5WB O5W O5WA 33(3) . .
O5WB O5W Rb2 75(3) . .
O5WA O5W Rb2 107.6(19) . .
O5WB O5W Na1 55(3) . .
O5WA O5W Na1 87.2(18) . .
Rb2 O5W Na1 20.5(2) . .
O5WB O5W Rb1 94(3) . .
O5WA O5W Rb1 82.2(15) . .
Rb2 O5W Rb1 97.9(5) . .
Na1 O5W Rb1 93.7(4) . .
O5WB O5WA O5W 23(2) . .
O5WB O5WA Rb2 25(3) . .
O5W O5WA Rb2 46.3(15) . .
O5WB O5WA Na1 46(3) . .
O5W O5WA Na1 68.3(18) . .
Rb2 O5WA Na1 22.0(3) . .
O5WB O5WA Rb1 85(3) . .
O5W O5WA Rb1 76.6(15) . .
Rb2 O5WA Rb1 84.9(9) . .
Na1 O5WA Rb1 88.8(8) . .
O5W O5WB O5WA 124(5) . .
O5W O5WB Rb2 89(3) . .
O5WA O5WB Rb2 145(4) . .
O5W O5WB Na1 114(4) . .
O5WA O5WB Na1 120(4) . .
Rb2 O5WB Na1 25.9(3) . .
O5W O5WB Rb1 77(3) . .
O5WA O5WB Rb1 82(3) . .
Rb2 O5WB Rb1 96.7(8) . .
Na1 O5WB Rb1 97.2(7) . .
O6WA O6W Rb2 51(2) . .
O6WA O6W Na1 69(2) . .
Rb2 O6W Na1 21.5(2) . .
O6WA O6W Rb2 91(2) . 2_577
Rb2 O6W Rb2 118.1(4) . 2_577
Na1 O6W Rb2 136.8(3) . 2_577
O6W O6WA Rb2 109(2) . .
O6W O6WA Na1 96(2) . .
Rb2 O6WA Na1 19.7(4) . .
O6W O6WA Rb2 77(2) . 2_577
Rb2 O6WA Rb2 128.0(11) . 2_577
Na1 O6WA Rb2 140.8(8) . 2_577
O8WB O8W O8WA 4(4) . .
O8WB O8W O8WC 161(5) . .
O8WA O8W O8WC 163.9(15) . .
O8WB O8WA O7W 162(2) . 2_677
O8WB O8WA O8W 1.9(19) . .
O7W O8WA O8W 160.4(16) 2_677 .
O8W O8WB O8WA 174(6) . .
O8W O8WC O8W 180.0(11) . 2_667
Na2 O9W Rb1 19.3(2) . .
Na2 O9W Rb2 124.4(6) . 2_577
Rb1 O9W Rb2 116.9(5) . 2_577
Na2 O9WA Rb1 21.2(2) . .
O11W O10W Rb1 106(3) . .
O10W O11W Rb1 64(2) . .
Rb1 O12W Na2 3.0(5) . .
Rb1 O12W Rb2 91.8(11) . .
Na2 O12W Rb2 89.2(7) . .
C2 C1 C8A 120.2(4) . .
C2 C1 S1 113.4(4) . .
C8A C1 S1 126.2(3) . .
C1 C2 C3 120.9(5) . .
C1 C2 H2 119.5 . .
C3 C2 H2 119.5 . .
C4 C3 C2 119.5(5) . .
C4 C3 S2 121.5(4) . .
C2 C3 S2 118.9(4) . .
C3 C4 C4A 120.8(4) . .
C3 C4 H4 119.6 . .
C4A C4 H4 119.6 . .
C4 C4A C8A 120.8(5) . .
C4 C4A C5 119.8(4) . .
C8A C4A C5 119.4(5) . .
C6 C5 C4A 123.3(4) . .
C6 C5 H5 118.3 . .
C4A C5 H5 118.3 . .
C5 C6 C7 120.8(5) . .
C5 C6 H6 119.6 . .
C7 C6 H6 119.6 . .
O7 C7 C6 121.5(5) . .
O7 C7 C8 120.8(4) . .
C6 C7 C8 117.7(5) . .
N1 C8 C7 122.9(4) . .
N1 C8 C8A 116.0(4) . .
C7 C8 C8A 120.5(4) . .
C1 C8A C4A 117.2(4) . .
C1 C8A C8 125.8(4) . .
C4A C8A C8 117.1(4) . .
C14 C9 C10 120.7(4) . .
C14 C9 N2 118.1(4) . .
C10 C9 N2 121.2(4) . .
C11 C10 C9 119.5(5) . .
C11 C10 H10 120.3 . .
C9 C10 H10 120.3 . .
C12 C11 C10 120.3(5) . .
C12 C11 H11 119.9 . .
C10 C11 H11 119.9 . .
C13 C12 C11 119.9(5) . .
C13 C12 H12 120.0 . .
C11 C12 H12 120.0 . .
C12 C13 C14 120.7(5) . .
C12 C13 H13 119.6 . .
C14 C13 H13 119.6 . .
C9 C14 C13 118.9(5) . .
C9 C14 H14 120.5 . .
C13 C14 H14 120.5 . .

loop_
_geom_bond_atom_site_label_1
_geom_bond_atom_site_label_2
_geom_bond_distance
_geom_bond_site_symmetry_2
Rb1 Na2 1.018(10) .
Rb1 O12W 1.38(2) .
Rb1 O7 2.802(4) 2_666
Rb1 O9WA 2.816(8) .
Rb1 O1W 2.861(4) .
Rb1 O4W 2.895(4) .
Rb1 O5W 2.941(11) .
Rb1 O4A 2.946(14) .
Rb1 O10W 2.988(19) .
Rb1 O5WA 3.00(3) .
Rb1 O5WB 3.015(19) .
Rb1 O9W 3.061(18) .
Rb1 H7W 3.2214 .
Rb2 Na1 0.987(5) .
Rb2 O6WA 1.55(2) .
Rb2 O5WB 1.73(2) .
Rb2 O5W 1.791(13) .
Rb2 O6W 1.883(10) .
Rb2 O5WA 2.36(3) .
Rb2 O4W 2.534(6) .
Rb2 O3 2.913(6) 2_667
Rb2 O2W 3.096(7) 2_677
Rb2 O2W 3.098(7) .
Rb2 O6W 3.259(10) 2_577
Rb2 O3W 3.316(7) 2_567
Rb2 H7W 2.8555 .
Rb2 H8W 3.0834 .
Na1 O5WB 2.19(2) .
Na1 O6WA 2.30(2) .
Na1 O2W 2.333(5) 2_677
Na1 O2W 2.376(5) .
Na1 O5W 2.440(12) .
Na1 O3 2.449(4) 2_667
Na1 O6W 2.456(8) .
Na1 O4W 2.482(5) .
Na1 O5WA 2.62(3) .
Na1 Na1 3.275(6) 2_677
Na2 O12W 2.39(3) .
Na2 O7 2.502(10) 2_666
Na2 O1W 2.598(10) .
Na2 O4W 2.622(10) .
Na2 O9WA 2.652(12) .
Na2 O9W 2.98(2) .
S1 O1 1.456(3) .
S1 O2 1.458(4) .
S1 O3 1.462(3) .
S1 C1 1.789(4) .
S1 Rb2 3.710(4) 2_667
S2 O4A 1.383(14) .
S2 O5A 1.431(14) .
S2 O5 1.438(7) .
S2 O6 1.450(6) .
S2 O4 1.472(8) .
S2 O6A 1.475(12) .
S2 C3 1.762(5) .
N1 N2 1.297(5) .
N1 C8 1.330(6) .
N2 C9 1.405(6) .
N2 H2N 0.75(5) .
O2 Rb2 3.559(5) 2_667
O3 Na1 2.449(4) 2_667
O3 Rb2 2.913(6) 2_667
O7 C7 1.255(6) .
O7 Na2 2.502(10) 2_666
O7 Rb1 2.802(4) 2_666
O1W H1W 0.9496 .
O1W H2W 0.7897 .
O2W Na1 2.333(5) 2_677
O2W Rb2 3.096(7) 2_677
O2W H3W 0.8441 .
O2W H4W 0.7999 .
O3W Rb2 3.316(7) 2_567
O3W H5W 1.0548 .
O3W H6W 0.8685 .
O4W H7W 0.8382 .
O4W H8W 0.7833 .
O5W O5WB 0.51(2) .
O5W O5WA 1.09(3) .
O5WA O5WB 0.73(3) .
O6W O6WA 0.67(2) .
O6W Rb2 3.259(10) 2_577
O6WA Rb2 3.34(2) 2_577
O7W O8WA 1.260(19) 2_677
O8W O8WB 0.51(3) .
O8W O8WA 1.54(3) .
O8W O8WC 1.68(2) .
O8WA O8WB 1.03(3) .
O8WA O7W 1.260(19) 2_677
O8WC O8W 1.68(2) 2_667
O9W Rb2 3.61(2) 2_577
O10W O11W 0.57(2) .
C1 C2 1.391(6) .
C1 C8A 1.423(7) .
C2 C3 1.401(7) .
C2 H2 0.9500 .
C3 C4 1.378(8) .
C4 C4A 1.388(7) .
C4 H4 0.9500 .
C4A C8A 1.430(6) .
C4A C5 1.438(7) .
C5 C6 1.339(8) .
C5 H5 0.9500 .
C6 C7 1.441(7) .
C6 H6 0.9500 .
C7 C8 1.460(7) .
C8 C8A 1.462(7) .
C9 C14 1.384(7) .
C9 C10 1.391(7) .
C10 C11 1.384(7) .
C10 H10 0.9500 .
C11 C12 1.382(7) .
C11 H11 0.9500 .
C12 C13 1.379(8) .
C12 H12 0.9500 .
C13 C14 1.391(7) .
C13 H13 0.9500 .
C14 H14 0.9500 .

loop_
_geom_torsion_atom_site_label_1
_geom_torsion_atom_site_label_2
_geom_torsion_atom_site_label_3
_geom_torsion_atom_site_label_4
_geom_torsion
_geom_torsion_site_symmetry_1
_geom_torsion_site_symmetry_4
O6WA Rb2 Na1 O5WB 153.2(14) . .
O5W Rb2 Na1 O5WB -3.6(9) . .
O6W Rb2 Na1 O5WB 169.3(8) . .
O5WA Rb2 Na1 O5WB -1.3(11) . .
O4W Rb2 Na1 O5WB -102.9(7) . .
O3 Rb2 Na1 O5WB 73.9(7) 2_667 .
O2W Rb2 Na1 O5WB -35.0(8) 2_677 .
O2W Rb2 Na1 O5WB 178.1(7) . .
O6W Rb2 Na1 O5WB -116.2(13) 2_577 .
O3W Rb2 Na1 O5WB 73.1(9) 2_567 .
O5WB Rb2 Na1 O6WA -153.2(14) . .
O5W Rb2 Na1 O6WA -156.8(13) . .
O6W Rb2 Na1 O6WA 16.1(11) . .
O5WA Rb2 Na1 O6WA -154.5(13) . .
O4W Rb2 Na1 O6WA 103.9(11) . .
O3 Rb2 Na1 O6WA -79.3(12) 2_667 .
O2W Rb2 Na1 O6WA 171.8(11) 2_677 .
O2W Rb2 Na1 O6WA 24.9(12) . .
O6W Rb2 Na1 O6WA 90.6(15) 2_577 .
O3W Rb2 Na1 O6WA -80.1(12) 2_567 .
O6WA Rb2 Na1 O2W -171.8(11) . 2_677
O5WB Rb2 Na1 O2W 35.0(8) . 2_677
O5W Rb2 Na1 O2W 31.4(7) . 2_677
O6W Rb2 Na1 O2W -155.7(4) . 2_677
O5WA Rb2 Na1 O2W 33.7(8) . 2_677
O4W Rb2 Na1 O2W -67.9(4) . 2_677
O3 Rb2 Na1 O2W 108.9(5) 2_667 2_677
O2W Rb2 Na1 O2W -146.9(6) . 2_677
O6W Rb2 Na1 O2W -81.2(12) 2_577 2_677
O3W Rb2 Na1 O2W 108.1(6) 2_567 2_677
O6WA Rb2 Na1 O2W -24.9(12) . .
O5WB Rb2 Na1 O2W -178.1(7) . .
O5W Rb2 Na1 O2W 178.3(5) . .
O6W Rb2 Na1 O2W -8.8(6) . .
O5WA Rb2 Na1 O2W -179.5(7) . .
O4W Rb2 Na1 O2W 79.0(3) . .
O3 Rb2 Na1 O2W -104.2(4) 2_667 .
O2W Rb2 Na1 O2W 146.9(6) 2_677 .
O6W Rb2 Na1 O2W 65.7(12) 2_577 .
O3W Rb2 Na1 O2W -105.0(7) 2_567 .
O6WA Rb2 Na1 O5W 156.8(13) . .
O5WB Rb2 Na1 O5W 3.6(9) . .
O6W Rb2 Na1 O5W 172.9(7) . .
O5WA Rb2 Na1 O5W 2.2(8) . .
O4W Rb2 Na1 O5W -99.3(5) . .
O3 Rb2 Na1 O5W 77.4(6) 2_667 .
O2W Rb2 Na1 O5W -31.4(7) 2_677 .
O2W Rb2 Na1 O5W -178.3(5) . .
O6W Rb2 Na1 O5W -112.6(12) 2_577 .
O3W Rb2 Na1 O5W 76.7(8) 2_567 .
O6WA Rb2 Na1 O3 79.3(12) . 2_667
O5WB Rb2 Na1 O3 -73.9(7) . 2_667
O5W Rb2 Na1 O3 -77.4(6) . 2_667
O6W Rb2 Na1 O3 95.4(4) . 2_667
O5WA Rb2 Na1 O3 -75.2(7) . 2_667
O4W Rb2 Na1 O3 -176.8(2) . 2_667
O2W Rb2 Na1 O3 -108.9(5) 2_677 2_667
O2W Rb2 Na1 O3 104.2(4) . 2_667
O6W Rb2 Na1 O3 169.9(9) 2_577 2_667
O3W Rb2 Na1 O3 -0.8(8) 2_567 2_667
O6WA Rb2 Na1 O6W -16.1(11) . .
O5WB Rb2 Na1 O6W -169.3(8) . .
O5W Rb2 Na1 O6W -172.9(7) . .
O5WA Rb2 Na1 O6W -170.7(8) . .
O4W Rb2 Na1 O6W 87.8(4) . .
O3 Rb2 Na1 O6W -95.4(4) 2_667 .
O2W Rb2 Na1 O6W 155.7(4) 2_677 .
O2W Rb2 Na1 O6W 8.8(6) . .
O6W Rb2 Na1 O6W 74.5(11) 2_577 .
O3W Rb2 Na1 O6W -96.2(7) 2_567 .
O6WA Rb2 Na1 O4W -103.9(11) . .
O5WB Rb2 Na1 O4W 102.9(7) . .
O5W Rb2 Na1 O4W 99.3(5) . .
O6W Rb2 Na1 O4W -87.8(4) . .
O5WA Rb2 Na1 O4W 101.6(7) . .
O3 Rb2 Na1 O4W 176.8(2) 2_667 .
O2W Rb2 Na1 O4W 67.9(4) 2_677 .
O2W Rb2 Na1 O4W -79.0(3) . .
O6W Rb2 Na1 O4W -13.3(10) 2_577 .
O3W Rb2 Na1 O4W 176.0(7) 2_567 .
O6WA Rb2 Na1 O5WA 154.5(13) . .
O5WB Rb2 Na1 O5WA 1.3(11) . .
O5W Rb2 Na1 O5WA -2.2(8) . .
O6W Rb2 Na1 O5WA 170.7(8) . .
O4W Rb2 Na1 O5WA -101.6(7) . .
O3 Rb2 Na1 O5WA 75.2(7) 2_667 .
O2W Rb2 Na1 O5WA -33.7(8) 2_677 .
O2W Rb2 Na1 O5WA 179.5(7) . .
O6W Rb2 Na1 O5WA -114.8(13) 2_577 .
O3W Rb2 Na1 O5WA 74.4(9) 2_567 .
O6WA Rb2 Na1 Na1 -90.7(16) . 2_677
O5WB Rb2 Na1 Na1 116.1(14) . 2_677
O5W Rb2 Na1 Na1 112.6(13) . 2_677
O6W Rb2 Na1 Na1 -74.5(13) . 2_677
O5WA Rb2 Na1 Na1 114.8(14) . 2_677
O4W Rb2 Na1 Na1 13.3(12) . 2_677
O3 Rb2 Na1 Na1 -170.0(14) 2_667 2_677
O2W Rb2 Na1 Na1 81.2(12) 2_677 2_677
O2W Rb2 Na1 Na1 -65.7(12) . 2_677
O6W Rb2 Na1 Na1 0(2) 2_577 2_677
O3W Rb2 Na1 Na1 -170.7(7) 2_567 2_677
O6WA Rb2 Na1 Rb1 -150.4(12) . .
O5WB Rb2 Na1 Rb1 56.4(7) . .
O5W Rb2 Na1 Rb1 52.8(5) . .
O6W Rb2 Na1 Rb1 -134.3(4) . .
O5WA Rb2 Na1 Rb1 55.0(7) . .
O4W Rb2 Na1 Rb1 -46.52(15) . .
O3 Rb2 Na1 Rb1 130.26(16) 2_667 .
O2W Rb2 Na1 Rb1 21.4(5) 2_677 .
O2W Rb2 Na1 Rb1 -125.5(3) . .
O6W Rb2 Na1 Rb1 -59.8(10) 2_577 .
O3W Rb2 Na1 Rb1 129.5(8) 2_567 .
Na2 Rb1 Na1 Rb2 114.5(6) . .
O12W Rb1 Na1 Rb2 -60.2(10) . .
O7 Rb1 Na1 Rb2 150.0(4) 2_666 .
O9WA Rb1 Na1 Rb2 42.0(4) . .
O1W Rb1 Na1 Rb2 175.4(4) . .
O4W Rb1 Na1 Rb2 101.6(4) . .
O5W Rb1 Na1 Rb2 -42.8(5) . .
O4A Rb1 Na1 Rb2 -11.7(5) . .
O10W Rb1 Na1 Rb2 -106.1(5) . .
O5WA Rb1 Na1 Rb2 -75.6(9) . .
O5WB Rb1 Na1 Rb2 -57.3(9) . .
O9W Rb1 Na1 Rb2 37.8(5) . .
Na2 Rb1 Na1 O5WB 171.8(10) . .
O12W Rb1 Na1 O5WB -2.9(13) . .
O7 Rb1 Na1 O5WB -152.8(9) 2_666 .
O9WA Rb1 Na1 O5WB 99.3(9) . .
O1W Rb1 Na1 O5WB -127.3(9) . .
O4W Rb1 Na1 O5WB 158.9(9) . .
O5W Rb1 Na1 O5WB 14.5(9) . .
O4A Rb1 Na1 O5WB 45.6(9) . .
O10W Rb1 Na1 O5WB -48.9(10) . .
O5WA Rb1 Na1 O5WB -18.3(11) . .
O9W Rb1 Na1 O5WB 95.1(9) . .
Na2 Rb1 Na1 O6WA 99.3(8) . .
O12W Rb1 Na1 O6WA -75.4(11) . .
O7 Rb1 Na1 O6WA 134.7(6) 2_666 .
O9WA Rb1 Na1 O6WA 26.7(6) . .
O1W Rb1 Na1 O6WA 160.2(6) . .
O4W Rb1 Na1 O6WA 86.4(6) . .
O5W Rb1 Na1 O6WA -58.0(7) . .
O4A Rb1 Na1 O6WA -26.9(7) . .
O10W Rb1 Na1 O6WA -121.4(7) . .
O5WA Rb1 Na1 O6WA -90.8(10) . .
O5WB Rb1 Na1 O6WA -72.5(10) . .
O9W Rb1 Na1 O6WA 22.6(7) . .
Na2 Rb1 Na1 O2W -81.8(5) . 2_677
O12W Rb1 Na1 O2W 103.5(10) . 2_677
O7 Rb1 Na1 O2W -46.3(3) 2_666 2_677
O9WA Rb1 Na1 O2W -154.32(19) . 2_677
O1W Rb1 Na1 O2W -20.90(13) . 2_677
O4W Rb1 Na1 O2W -94.69(17) . 2_677
O5W Rb1 Na1 O2W 120.9(4) . 2_677
O4A Rb1 Na1 O2W 152.0(4) . 2_677
O10W Rb1 Na1 O2W 57.6(4) . 2_677
O5WA Rb1 Na1 O2W 88.1(8) . 2_677
O5WB Rb1 Na1 O2W 106.4(9) . 2_677
O9W Rb1 Na1 O2W -158.5(4) . 2_677
Na2 Rb1 Na1 O2W -7.6(5) . .
O12W Rb1 Na1 O2W 177.7(10) . .
O7 Rb1 Na1 O2W 27.8(4) 2_666 .
O9WA Rb1 Na1 O2W -80.1(2) . .
O1W Rb1 Na1 O2W 53.3(2) . .
O4W Rb1 Na1 O2W -20.5(2) . .
O5W Rb1 Na1 O2W -164.9(4) . .
O4A Rb1 Na1 O2W -133.8(4) . .
O10W Rb1 Na1 O2W 131.7(5) . .
O5WA Rb1 Na1 O2W 162.3(9) . .
O5WB Rb1 Na1 O2W -179.4(9) . .
O9W Rb1 Na1 O2W -84.3(4) . .
Na2 Rb1 Na1 O5W 157.3(6) . .
O12W Rb1 Na1 O5W -17.4(11) . .
O7 Rb1 Na1 O5W -167.3(4) 2_666 .
O9WA Rb1 Na1 O5W 84.8(4) . .
O1W Rb1 Na1 O5W -141.8(4) . .
O4W Rb1 Na1 O5W 144.4(4) . .
O4A Rb1 Na1 O5W 31.1(5) . .
O10W Rb1 Na1 O5W -63.3(6) . .
O5WA Rb1 Na1 O5W -32.8(9) . .
O5WB Rb1 Na1 O5W -14.5(9) . .
O9W Rb1 Na1 O5W 80.6(5) . .
Na2 Rb1 Na1 O3 -152.8(5) . 2_667
O12W Rb1 Na1 O3 32.5(10) . 2_667
O7 Rb1 Na1 O3 -117.3(3) 2_666 2_667
O9WA Rb1 Na1 O3 134.7(2) . 2_667
O1W Rb1 Na1 O3 -91.90(19) . 2_667
O4W Rb1 Na1 O3 -165.7(2) . 2_667
O5W Rb1 Na1 O3 49.9(4) . 2_667
O4A Rb1 Na1 O3 81.0(4) . 2_667
O10W Rb1 Na1 O3 -13.4(4) . 2_667
O5WA Rb1 Na1 O3 17.1(8) . 2_667
O5WB Rb1 Na1 O3 35.4(9) . 2_667
O9W Rb1 Na1 O3 130.5(4) . 2_667
Na2 Rb1 Na1 O6W 84.0(6) . .
O12W Rb1 Na1 O6W -90.7(10) . .
O7 Rb1 Na1 O6W 119.5(3) 2_666 .
O9WA Rb1 Na1 O6W 11.5(3) . .
O1W Rb1 Na1 O6W 144.9(2) . .
O4W Rb1 Na1 O6W 71.1(2) . .
O5W Rb1 Na1 O6W -73.3(4) . .
O4A Rb1 Na1 O6W -42.1(4) . .
O10W Rb1 Na1 O6W -136.6(5) . .
O5WA Rb1 Na1 O6W -106.1(9) . .
O5WB Rb1 Na1 O6W -87.8(9) . .
O9W Rb1 Na1 O6W 7.3(4) . .
Na2 Rb1 Na1 O4W 12.9(5) . .
O12W Rb1 Na1 O4W -161.8(10) . .
O7 Rb1 Na1 O4W 48.3(3) 2_666 .
O9WA Rb1 Na1 O4W -59.6(2) . .
O1W Rb1 Na1 O4W 73.79(14) . .
O5W Rb1 Na1 O4W -144.4(4) . .
O4A Rb1 Na1 O4W -113.3(4) . .
O10W Rb1 Na1 O4W 152.3(4) . .
O5WA Rb1 Na1 O4W -177.2(8) . .
O5WB Rb1 Na1 O4W -158.9(9) . .
O9W Rb1 Na1 O4W -63.8(4) . .
Na2 Rb1 Na1 O5WA -169.9(10) . .
O12W Rb1 Na1 O5WA 15.4(13) . .
O7 Rb1 Na1 O5WA -134.4(9) 2_666 .
O9WA Rb1 Na1 O5WA 117.6(9) . .
O1W Rb1 Na1 O5WA -109.0(8) . .
O4W Rb1 Na1 O5WA 177.2(8) . .
O5W Rb1 Na1 O5WA 32.8(9) . .
O4A Rb1 Na1 O5WA 63.9(9) . .
O10W Rb1 Na1 O5WA -30.5(9) . .
O5WB Rb1 Na1 O5WA 18.3(11) . .
O9W Rb1 Na1 O5WA 113.4(9) . .
Na2 Rb1 Na1 Na1 -49.5(5) . 2_677
O12W Rb1 Na1 Na1 135.9(10) . 2_677
O7 Rb1 Na1 Na1 -14.0(3) 2_666 2_677
O9WA Rb1 Na1 Na1 -121.97(19) . 2_677
O1W Rb1 Na1 Na1 11.45(12) . 2_677
O4W Rb1 Na1 Na1 -62.34(15) . 2_677
O5W Rb1 Na1 Na1 153.3(4) . 2_677
O4A Rb1 Na1 Na1 -175.6(4) . 2_677
O10W Rb1 Na1 Na1 89.9(4) . 2_677
O5WA Rb1 Na1 Na1 120.4(8) . 2_677
O5WB Rb1 Na1 Na1 138.8(9) . 2_677
O9W Rb1 Na1 Na1 -126.1(3) . 2_677
O7 Rb1 Na2 O12W 147(9) 2_666 .
O9WA Rb1 Na2 O12W 56(9) . .
O1W Rb1 Na2 O12W -117(9) . .
O4W Rb1 Na2 O12W -37(9) . .
O5W Rb1 Na2 O12W -25(8) . .
O4A Rb1 Na2 O12W 81(9) . .
O10W Rb1 Na2 O12W -158(9) . .
O5WA Rb1 Na2 O12W -57(9) . .
O5WB Rb1 Na2 O12W -39(8) . .
O9W Rb1 Na2 O12W 49(9) . .
O12W Rb1 Na2 O7 -147(8) . 2_666
O9WA Rb1 Na2 O7 -91.2(4) . 2_666
O1W Rb1 Na2 O7 96.5(4) . 2_666
O4W Rb1 Na2 O7 176.7(5) . 2_666
O5W Rb1 Na2 O7 -172.0(5) . 2_666
O4A Rb1 Na2 O7 -65.7(5) . 2_666
O10W Rb1 Na2 O7 55.4(9) . 2_666
O5WA Rb1 Na2 O7 156.5(11) . 2_666
O5WB Rb1 Na2 O7 174.2(7) . 2_666
O9W Rb1 Na2 O7 -98.1(5) . 2_666
O12W Rb1 Na2 O1W 117(9) . .
O7 Rb1 Na2 O1W -96.5(4) 2_666 .
O9WA Rb1 Na2 O1W 172.3(5) . .
O4W Rb1 Na2 O1W 80.2(3) . .
O5W Rb1 Na2 O1W 91.5(7) . .
O4A Rb1 Na2 O1W -162.3(3) . .
O10W Rb1 Na2 O1W -41.1(9) . .
O5WA Rb1 Na2 O1W 60.0(13) . .
O5WB Rb1 Na2 O1W 77.7(9) . .
O9W Rb1 Na2 O1W 165.3(5) . .
O12W Rb1 Na2 O4W 37(9) . .
O7 Rb1 Na2 O4W -176.7(5) 2_666 .
O9WA Rb1 Na2 O4W 92.1(4) . .
O1W Rb1 Na2 O4W -80.2(3) . .
O5W Rb1 Na2 O4W 11.3(9) . .
O4A Rb1 Na2 O4W 117.6(4) . .
O10W Rb1 Na2 O4W -121.3(7) . .
O5WA Rb1 Na2 O4W -20.2(13) . .
O5WB Rb1 Na2 O4W -2.5(10) . .
O9W Rb1 Na2 O4W 85.2(5) . .
O12W Rb1 Na2 O9WA -56(9) . .
O7 Rb1 Na2 O9WA 91.2(4) 2_666 .
O1W Rb1 Na2 O9WA -172.3(5) . .
O4W Rb1 Na2 O9WA -92.1(4) . .
O5W Rb1 Na2 O9WA -80.8(7) . .
O4A Rb1 Na2 O9WA 25.5(6) . .
O10W Rb1 Na2 O9WA 146.6(7) . .
O5WA Rb1 Na2 O9WA -112.3(12) . .
O5WB Rb1 Na2 O9WA -94.6(9) . .
O9W Rb1 Na2 O9WA -7.0(4) . .
O12W Rb1 Na2 O9W -49(9) . .
O7 Rb1 Na2 O9W 98.1(5) 2_666 .
O9WA Rb1 Na2 O9W 7.0(4) . .
O1W Rb1 Na2 O9W -165.3(5) . .
O4W Rb1 Na2 O9W -85.2(5) . .
O5W Rb1 Na2 O9W -73.8(8) . .
O4A Rb1 Na2 O9W 32.4(6) . .
O10W Rb1 Na2 O9W 153.6(8) . .
O5WA Rb1 Na2 O9W -105.3(12) . .
O5WB Rb1 Na2 O9W -87.6(9) . .
O12W Rb1 Na2 Rb2 32(9) . .
O7 Rb1 Na2 Rb2 178.60(16) 2_666 .
O9WA Rb1 Na2 Rb2 87.4(3) . .
O1W Rb1 Na2 Rb2 -84.9(3) . .
O4W Rb1 Na2 Rb2 -4.7(4) . .
O5W Rb1 Na2 Rb2 6.6(5) . .
O4A Rb1 Na2 Rb2 112.9(5) . .
O10W Rb1 Na2 Rb2 -126.0(9) . .
O5WA Rb1 Na2 Rb2 -24.9(11) . .
O5WB Rb1 Na2 Rb2 -7.2(8) . .
O9W Rb1 Na2 Rb2 80.5(4) . .
Na1 Rb2 Na2 Rb1 112.6(6) . .
O6WA Rb2 Na2 Rb1 -106.0(12) . .
O5WB Rb2 Na2 Rb1 9.5(10) . .
O5W Rb2 Na2 Rb1 -8.2(6) . .
O6W Rb2 Na2 Rb1 -127.7(6) . .
O5WA Rb2 Na2 Rb1 20.2(9) . .
O4W Rb2 Na2 Rb1 172.2(7) . .
O3 Rb2 Na2 Rb1 71.3(6) 2_667 .
O2W Rb2 Na2 Rb1 93.1(5) 2_677 .
O2W Rb2 Na2 Rb1 147.5(5) . .
O6W Rb2 Na2 Rb1 -85.6(6) 2_577 .
O3W Rb2 Na2 Rb1 -45.0(6) 2_567 .
Na1 Rb2 Na2 O12W 115.2(8) . .
O6WA Rb2 Na2 O12W -103.3(13) . .
O5WB Rb2 Na2 O12W 12.1(11) . .
O5W Rb2 Na2 O12W -5.5(8) . .
O6W Rb2 Na2 O12W -125.0(8) . .
O5WA Rb2 Na2 O12W 22.9(10) . .
O4W Rb2 Na2 O12W 174.8(8) . .
O3 Rb2 Na2 O12W 74.0(8) 2_667 .
O2W Rb2 Na2 O12W 95.8(7) 2_677 .
O2W Rb2 Na2 O12W 150.1(7) . .
O6W Rb2 Na2 O12W -82.9(7) 2_577 .
O3W Rb2 Na2 O12W -42.4(7) 2_567 .
Na1 Rb2 Na2 O7 115.8(8) . 2_666
O6WA Rb2 Na2 O7 -102.7(13) . 2_666
O5WB Rb2 Na2 O7 12.7(12) . 2_666
O5W Rb2 Na2 O7 -4.9(9) . 2_666
O6W Rb2 Na2 O7 -124.4(8) . 2_666
O5WA Rb2 Na2 O7 23.5(11) . 2_666
O4W Rb2 Na2 O7 175.4(9) . 2_666
O3 Rb2 Na2 O7 74.6(9) 2_667 2_666
O2W Rb2 Na2 O7 96.4(8) 2_677 2_666
O2W Rb2 Na2 O7 150.7(7) . 2_666
O6W Rb2 Na2 O7 -82.3(8) 2_577 2_666
O3W Rb2 Na2 O7 -41.8(9) 2_567 2_666
Na1 Rb2 Na2 O1W 16.2(4) . .
O6WA Rb2 Na2 O1W 157.6(11) . .
O5WB Rb2 Na2 O1W -86.9(9) . .
O5W Rb2 Na2 O1W -104.6(5) . .
O6W Rb2 Na2 O1W 136.0(4) . .
O5WA Rb2 Na2 O1W -76.2(8) . .
O4W Rb2 Na2 O1W 75.8(3) . .
O3 Rb2 Na2 O1W -25.1(4) 2_667 .
O2W Rb2 Na2 O1W -3.2(2) 2_677 .
O2W Rb2 Na2 O1W 51.1(3) . .
O6W Rb2 Na2 O1W 178.0(3) 2_577 .
O3W Rb2 Na2 O1W -141.4(2) 2_567 .
Na1 Rb2 Na2 O4W -59.6(4) . .
O6WA Rb2 Na2 O4W 81.8(11) . .
O5WB Rb2 Na2 O4W -162.7(9) . .
O5W Rb2 Na2 O4W 179.6(6) . .
O6W Rb2 Na2 O4W 60.2(4) . .
O5WA Rb2 Na2 O4W -152.0(8) . .
O3 Rb2 Na2 O4W -100.9(4) 2_667 .
O2W Rb2 Na2 O4W -79.0(3) 2_677 .
O2W Rb2 Na2 O4W -24.7(3) . .
O6W Rb2 Na2 O4W 102.2(3) 2_577 .
O3W Rb2 Na2 O4W 142.8(3) 2_567 .
Na1 Rb2 Na2 O9WA -157.3(4) . .
O6WA Rb2 Na2 O9WA -15.9(11) . .
O5WB Rb2 Na2 O9WA 99.6(9) . .
O5W Rb2 Na2 O9WA 81.9(5) . .
O6W Rb2 Na2 O9WA -37.5(5) . .
O5WA Rb2 Na2 O9WA 110.4(8) . .
O4W Rb2 Na2 O9WA -97.7(4) . .
O3 Rb2 Na2 O9WA 161.5(3) 2_667 .
O2W Rb2 Na2 O9WA -176.7(3) 2_677 .
O2W Rb2 Na2 O9WA -122.4(3) . .
O6W Rb2 Na2 O9WA 4.5(3) 2_577 .
O3W Rb2 Na2 O9WA 45.1(3) 2_567 .
Na1 Rb2 Na2 O9W -156.6(5) . .
O6WA Rb2 Na2 O9W -15.2(11) . .
O5WB Rb2 Na2 O9W 100.3(10) . .
O5W Rb2 Na2 O9W 82.6(6) . .
O6W Rb2 Na2 O9W -36.8(5) . .
O5WA Rb2 Na2 O9W 111.0(8) . .
O4W Rb2 Na2 O9W -97.0(5) . .
O3 Rb2 Na2 O9W 162.2(4) 2_667 .
O2W Rb2 Na2 O9W -176.0(4) 2_677 .
O2W Rb2 Na2 O9W -121.7(4) . .
O6W Rb2 Na2 O9W 5.2(4) 2_577 .
O3W Rb2 Na2 O9W 45.8(4) 2_567 .
C8 N1 N2 C9 175.1(4) . .
O1 S1 O2 Rb2 -100.49(18) . 2_667
O3 S1 O2 Rb2 26.7(2) . 2_667
C1 S1 O2 Rb2 140.15(19) . 2_667
O1 S1 O3 Na1 84.1(3) . 2_667
O2 S1 O3 Na1 -44.5(3) . 2_667
C1 S1 O3 Na1 -159.3(2) . 2_667
Rb2 S1 O3 Na1 -8.53(17) 2_667 2_667
O1 S1 O3 Rb2 92.7(2) . 2_667
O2 S1 O3 Rb2 -35.9(3) . 2_667
C1 S1 O3 Rb2 -150.7(2) . 2_667
O4A S2 O4 Rb1 -38.7(10) . .
O5A S2 O4 Rb1 167.4(7) . .
O5 S2 O4 Rb1 179.2(4) . .
O6 S2 O4 Rb1 -51.6(4) . .
O6A S2 O4 Rb1 -87.4(9) . .
C3 S2 O4 Rb1 62.0(4) . .
Na2 Rb1 O4 S2 32.9(8) . .
O12W Rb1 O4 S2 -156.8(14) . .
O7 Rb1 O4 S2 -20.0(4) 2_666 .
O9WA Rb1 O4 S2 60.9(4) . .
O1W Rb1 O4 S2 -97.4(5) . .
O4W Rb1 O4 S2 121.2(3) . .
O5W Rb1 O4 S2 169.0(5) . .
O4A Rb1 O4 S2 38.5(10) . .
O10W Rb1 O4 S2 -108.4(5) . .
O5WA Rb1 O4 S2 -170.5(7) . .
O5WB Rb1 O4 S2 175.3(6) . .
O9W Rb1 O4 S2 69.9(5) . .
O5A S2 O4A Rb1 110.6(15) . .
O5 S2 O4A Rb1 145.2(11) . .
O6 S2 O4A Rb1 -110.5(16) . .
O4 S2 O4A Rb1 82.2(17) . .
O6A S2 O4A Rb1 -127.2(14) . .
C3 S2 O4A Rb1 -9.1(17) . .
Na2 Rb1 O4A S2 99.8(17) . .
O12W Rb1 O4A S2 -88.0(19) . .
O7 Rb1 O4A S2 45.1(16) 2_666 .
O9WA Rb1 O4A S2 131.0(18) . .
O1W Rb1 O4A S2 13(3) . .
O4W Rb1 O4A S2 174.9(14) . .
O5W Rb1 O4A S2 -122.0(16) . .
O10W Rb1 O4A S2 -43.4(16) . .
O5WA Rb1 O4A S2 -104.0(17) . .
O5WB Rb1 O4A S2 -117.6(17) . .
O9W Rb1 O4A S2 141.9(19) . .
O12W Na2 O1W Rb1 3.7(6) . .
O7 Na2 O1W Rb1 -96.8(6) 2_666 .
O4W Na2 O1W Rb1 94.4(6) . .
O9WA Na2 O1W Rb1 110(4) . .
O9W Na2 O1W Rb1 87(2) . .
Rb2 Na2 O1W Rb1 58.0(5) . .
O12W Rb1 O1W Na2 -172.8(12) . .
O7 Rb1 O1W Na2 62.4(6) 2_666 .
O9WA Rb1 O1W Na2 -10.2(6) . .
O4W Rb1 O1W Na2 -69.9(6) . .
O5W Rb1 O1W Na2 -133.3(6) . .
O4A Rb1 O1W Na2 94.1(13) . .
O10W Rb1 O1W Na2 152.1(7) . .
O5WA Rb1 O1W Na2 -148.6(9) . .
O5WB Rb1 O1W Na2 -135.9(7) . .
O9W Rb1 O1W Na2 -21.5(8) . .
Rb2 Na1 O2W Na1 -156.6(4) . 2_677
O5WB Na1 O2W Na1 133(26) . 2_677
O6WA Na1 O2W Na1 -169.7(6) . 2_677
O2W Na1 O2W Na1 0.0 2_677 2_677
O5W Na1 O2W Na1 -151.1(15) . 2_677
O3 Na1 O2W Na1 90.38(15) 2_667 2_677
O6W Na1 O2W Na1 -162.8(2) . 2_677
O4W Na1 O2W Na1 -80.05(14) . 2_677
O5WA Na1 O2W Na1 26(3) . 2_677
Rb1 Na1 O2W Na1 -65.15(19) . 2_677
Rb2 Na1 O2W Rb2 -162.3(3) . 2_677
O5WB Na1 O2W Rb2 127(26) . 2_677
O6WA Na1 O2W Rb2 -175.4(6) . 2_677
O2W Na1 O2W Rb2 -5.70(11) 2_677 2_677
O5W Na1 O2W Rb2 -156.8(15) . 2_677
O3 Na1 O2W Rb2 84.68(16) 2_667 2_677
O6W Na1 O2W Rb2 -168.5(2) . 2_677
O4W Na1 O2W Rb2 -85.75(15) . 2_677
O5WA Na1 O2W Rb2 20(3) . 2_677
Na1 Na1 O2W Rb2 -5.70(11) 2_677 2_677
Rb1 Na1 O2W Rb2 -70.9(2) . 2_677
O5WB Na1 O2W Rb2 -71(26) . .
O6WA Na1 O2W Rb2 -13.1(6) . .
O2W Na1 O2W Rb2 156.6(4) 2_677 .
O5W Na1 O2W Rb2 5.5(15) . .
O3 Na1 O2W Rb2 -113.0(4) 2_667 .
O6W Na1 O2W Rb2 -6.2(4) . .
O4W Na1 O2W Rb2 76.6(4) . .
O5WA Na1 O2W Rb2 -178(3) . .
Na1 Na1 O2W Rb2 156.6(4) 2_677 .
Rb1 Na1 O2W Rb2 91.5(4) . .
Na1 Rb2 O2W Na1 23.8(4) . 2_677
O6WA Rb2 O2W Na1 -175.6(8) . 2_677
O5WB Rb2 O2W Na1 26.7(11) . 2_677
O5W Rb2 O2W Na1 20.2(11) . 2_677
O6W Rb2 O2W Na1 -164.4(3) . 2_677
O5WA Rb2 O2W Na1 24.6(9) . 2_677
O4W Rb2 O2W Na1 -66.30(18) . 2_677
O3 Rb2 O2W Na1 80.19(16) 2_667 2_677
O2W Rb2 O2W Na1 4.79(9) 2_677 2_677
O6W Rb2 O2W Na1 -127.8(3) 2_577 2_677
O3W Rb2 O2W Na1 147.1(3) 2_567 2_677
O6WA Rb2 O2W Na1 160.6(10) . .
O5WB Rb2 O2W Na1 2.8(10) . .
O5W Rb2 O2W Na1 -3.6(10) . .
O6W Rb2 O2W Na1 171.8(6) . .
O5WA Rb2 O2W Na1 0.7(9) . .
O4W Rb2 O2W Na1 -90.1(4) . .
O3 Rb2 O2W Na1 56.3(4) 2_667 .
O2W Rb2 O2W Na1 -19.1(4) 2_677 .
O6W Rb2 O2W Na1 -151.7(5) 2_577 .
O3W Rb2 O2W Na1 123.2(6) 2_567 .
Na1 Rb2 O2W Rb2 19.1(4) . 2_677
O6WA Rb2 O2W Rb2 179.7(8) . 2_677
O5WB Rb2 O2W Rb2 21.9(10) . 2_677
O5W Rb2 O2W Rb2 15.4(10) . 2_677
O6W Rb2 O2W Rb2 -169.1(3) . 2_677
O5WA Rb2 O2W Rb2 19.8(9) . 2_677
O4W Rb2 O2W Rb2 -71.09(16) . 2_677
O3 Rb2 O2W Rb2 75.40(15) 2_667 2_677
O2W Rb2 O2W Rb2 0.0 2_677 2_677
O6W Rb2 O2W Rb2 -132.6(3) 2_577 2_677
O3W Rb2 O2W Rb2 142.3(3) 2_567 2_677
O5WB Na1 O4W Rb2 48.6(7) . .
O6WA Na1 O4W Rb2 -31.0(7) . .
O2W Na1 O4W Rb2 137.0(4) 2_677 .
O2W Na1 O4W Rb2 -130.6(4) . .
O5W Na1 O4W Rb2 38.8(4) . .
O3 Na1 O4W Rb2 162.9(11) 2_667 .
O6W Na1 O4W Rb2 -44.9(4) . .
O5WA Na1 O4W Rb2 62.4(7) . .
Na1 Na1 O4W Rb2 -175.9(4) 2_677 .
Rb1 Na1 O4W Rb2 64.5(4) . .
Rb2 Na1 O4W Na2 -69.8(4) . .
O5WB Na1 O4W Na2 -21.2(7) . .
O6WA Na1 O4W Na2 -100.9(6) . .
O2W Na1 O4W Na2 67.1(3) 2_677 .
O2W Na1 O4W Na2 159.6(3) . .
O5W Na1 O4W Na2 -31.0(4) . .
O3 Na1 O4W Na2 93.0(10) 2_667 .
O6W Na1 O4W Na2 -114.7(3) . .
O5WA Na1 O4W Na2 -7.4(7) . .
Na1 Na1 O4W Na2 114.3(3) 2_677 .
Rb1 Na1 O4W Na2 -5.3(2) . .
Rb2 Na1 O4W Rb1 -64.5(4) . .
O5WB Na1 O4W Rb1 -15.9(7) . .
O6WA Na1 O4W Rb1 -95.6(6) . .
O2W Na1 O4W Rb1 72.45(14) 2_677 .
O2W Na1 O4W Rb1 164.90(14) . .
O5W Na1 O4W Rb1 -25.7(3) . .
O3 Na1 O4W Rb1 98.3(10) 2_667 .
O6W Na1 O4W Rb1 -109.4(2) . .
O5WA Na1 O4W Rb1 -2.1(6) . .
Na1 Na1 O4W Rb1 119.62(12) 2_677 .
O6WA Rb2 O4W Na1 125.9(10) . .
O5WB Rb2 O4W Na1 -100.8(9) . .
O5W Rb2 O4W Na1 -117.8(6) . .
O6W Rb2 O4W Na1 113.8(5) . .
O5WA Rb2 O4W Na1 -91.1(8) . .
O3 Rb2 O4W Na1 -3.3(2) 2_667 .
O2W Rb2 O4W Na1 -33.7(3) 2_677 .
O2W Rb2 O4W Na1 37.7(3) . .
O6W Rb2 O4W Na1 174.7(4) 2_577 .
O3W Rb2 O4W Na1 -176.5(6) 2_567 .
Na1 Rb2 O4W Na2 117.5(4) . .
O6WA Rb2 O4W Na2 -116.6(9) . .
O5WB Rb2 O4W Na2 16.7(9) . .
O5W Rb2 O4W Na2 -0.4(5) . .
O6W Rb2 O4W Na2 -128.7(4) . .
O5WA Rb2 O4W Na2 26.4(8) . .
O3 Rb2 O4W Na2 114.2(3) 2_667 .
O2W Rb2 O4W Na2 83.8(3) 2_677 .
O2W Rb2 O4W Na2 155.2(3) . .
O6W Rb2 O4W Na2 -67.8(3) 2_577 .
O3W Rb2 O4W Na2 -59.0(4) 2_567 .
Na1 Rb2 O4W Rb1 115.1(3) . .
O6WA Rb2 O4W Rb1 -119.0(9) . .
O5WB Rb2 O4W Rb1 14.4(9) . .
O5W Rb2 O4W Rb1 -2.7(5) . .
O6W Rb2 O4W Rb1 -131.0(3) . .
O5WA Rb2 O4W Rb1 24.1(7) . .
O3 Rb2 O4W Rb1 111.9(3) 2_667 .
O2W Rb2 O4W Rb1 81.45(12) 2_677 .
O2W Rb2 O4W Rb1 152.85(14) . .
O6W Rb2 O4W Rb1 -70.19(18) 2_577 .
O3W Rb2 O4W Rb1 -61.3(3) 2_567 .
Rb1 Na2 O4W Na1 15.3(6) . .
O12W Na2 O4W Na1 17.7(7) . .
O7 Na2 O4W Na1 -148(2) 2_666 .
O1W Na2 O4W Na1 -78.2(3) . .
O9WA Na2 O4W Na1 104.0(3) . .
O9W Na2 O4W Na1 99.9(4) . .
Rb2 Na2 O4W Na1 21.93(14) . .
Rb1 Na2 O4W Rb2 -6.7(6) . .
O12W Na2 O4W Rb2 -4.2(6) . .
O7 Na2 O4W Rb2 -170(2) 2_666 .
O1W Na2 O4W Rb2 -100.2(3) . .
O9WA Na2 O4W Rb2 82.1(4) . .
O9W Na2 O4W Rb2 78.0(4) . .
O12W Na2 O4W Rb1 2.4(6) . .
O7 Na2 O4W Rb1 -164(3) 2_666 .
O1W Na2 O4W Rb1 -93.5(6) . .
O9WA Na2 O4W Rb1 88.7(6) . .
O9W Na2 O4W Rb1 84.7(6) . .
Rb2 Na2 O4W Rb1 6.7(6) . .
Na2 Rb1 O4W Na1 -166.0(6) . .
O12W Rb1 O4W Na1 18.5(10) . .
O7 Rb1 O4W Na1 -162.36(12) 2_666 .
O9WA Rb1 O4W Na1 122.7(2) . .
O1W Rb1 O4W Na1 -95.54(14) . .
O5W Rb1 O4W Na1 22.1(3) . .
O4A Rb1 O4W Na1 89.7(4) . .
O10W Rb1 O4W Na1 -36.9(5) . .
O5WA Rb1 O4W Na1 1.9(6) . .
O5WB Rb1 O4W Na1 12.1(5) . .
O9W Rb1 O4W Na1 115.1(4) . .
Na2 Rb1 O4W Rb2 173.5(6) . .
O12W Rb1 O4W Rb2 -2.0(10) . .
O7 Rb1 O4W Rb2 177.18(16) 2_666 .
O9WA Rb1 O4W Rb2 102.3(2) . .
O1W Rb1 O4W Rb2 -116.00(18) . .
O5W Rb1 O4W Rb2 1.7(3) . .
O4A Rb1 O4W Rb2 69.3(4) . .
O10W Rb1 O4W Rb2 -57.3(6) . .
O5WA Rb1 O4W Rb2 -18.6(6) . .
O5WB Rb1 O4W Rb2 -8.3(5) . .
O9W Rb1 O4W Rb2 94.6(4) . .
O12W Rb1 O4W Na2 -175.5(11) . .
O7 Rb1 O4W Na2 3.7(6) 2_666 .
O9WA Rb1 O4W Na2 -71.2(6) . .
O1W Rb1 O4W Na2 70.5(6) . .
O5W Rb1 O4W Na2 -171.8(6) . .
O4A Rb1 O4W Na2 -104.2(7) . .
O10W Rb1 O4W Na2 129.2(8) . .
O5WA Rb1 O4W Na2 167.9(8) . .
O5WB Rb1 O4W Na2 178.2(8) . .
O9W Rb1 O4W Na2 -78.9(7) . .
Na1 Rb2 O5W O5WB 12(3) . .
O6WA Rb2 O5W O5WB -149(3) . .
O6W Rb2 O5W O5WB -160(3) . .
O5WA Rb2 O5W O5WB 7(3) . .
O4W Rb2 O5W O5WB 94(3) . .
O3 Rb2 O5W O5WB -40(3) 2_667 .
O2W Rb2 O5W O5WB 29(3) 2_677 .
O2W Rb2 O5W O5WB 15(4) . .
O6W Rb2 O5W O5WB 169(3) 2_577 .
O3W Rb2 O5W O5WB -127(3) 2_567 .
Na1 Rb2 O5W O5WA 5.0(18) . .
O6WA Rb2 O5W O5WA -155.9(18) . .
O5WB Rb2 O5W O5WA -7(3) . .
O6W Rb2 O5W O5WA -167.0(16) . .
O4W Rb2 O5W O5WA 87.0(16) . .
O3 Rb2 O5W O5WA -47.0(16) 2_667 .
O2W Rb2 O5W O5WA 21.6(16) 2_677 .
O2W Rb2 O5W O5WA 8(2) . .
O6W Rb2 O5W O5WA 162.1(17) 2_577 .
O3W Rb2 O5W O5WA -133.8(17) 2_567 .
O6WA Rb2 O5W Na1 -160.9(11) . .
O5WB Rb2 O5W Na1 -12(3) . .
O6W Rb2 O5W Na1 -172.0(8) . .
O5WA Rb2 O5W Na1 -5.0(18) . .
O4W Rb2 O5W Na1 81.9(5) . .
O3 Rb2 O5W Na1 -52.0(4) 2_667 .
O2W Rb2 O5W Na1 16.6(4) 2_677 .
O2W Rb2 O5W Na1 2.5(7) . .
O6W Rb2 O5W Na1 157.0(5) 2_577 .
O3W Rb2 O5W Na1 -138.8(4) 2_567 .
Na1 Rb2 O5W Rb1 -79.3(6) . .
O6WA Rb2 O5W Rb1 119.8(9) . .
O5WB Rb2 O5W Rb1 -92(3) . .
O6W Rb2 O5W Rb1 108.7(5) . .
O5WA Rb2 O5W Rb1 -84.3(16) . .
O4W Rb2 O5W Rb1 2.7(5) . .
O3 Rb2 O5W Rb1 -131.3(3) 2_667 .
O2W Rb2 O5W Rb1 -62.7(3) 2_677 .
O2W Rb2 O5W Rb1 -76.8(11) . .
O6W Rb2 O5W Rb1 77.8(3) 2_577 .
O3W Rb2 O5W Rb1 141.9(5) 2_567 .
Rb2 Na1 O5W O5WB -166(4) . .
O6WA Na1 O5W O5WB -153(4) . .
O2W Na1 O5W O5WB 37(4) 2_677 .
O2W Na1 O5W O5WB -172(3) . .
O3 Na1 O5W O5WB -54(4) 2_667 .
O6W Na1 O5W O5WB -161(4) . .
O4W Na1 O5W O5WB 117(4) . .
O5WA Na1 O5W O5WB 10(4) . .
Na1 Na1 O5W O5WB 44(4) 2_677 .
Rb1 Na1 O5W O5WB 92(4) . .
Rb2 Na1 O5W O5WA -175.2(17) . .
O5WB Na1 O5W O5WA -10(4) . .
O6WA Na1 O5W O5WA -162.3(16) . .
O2W Na1 O5W O5WA 27.3(15) 2_677 .
O2W Na1 O5W O5WA 178.1(19) . .
O3 Na1 O5W O5WA -64.0(15) 2_667 .
O6W Na1 O5W O5WA -170.2(15) . .
O4W Na1 O5W O5WA 107.3(15) . .
Na1 Na1 O5W O5WA 34.0(17) 2_677 .
Rb1 Na1 O5W O5WA 82.0(15) . .
O5WB Na1 O5W Rb2 166(4) . .
O6WA Na1 O5W Rb2 12.9(7) . .
O2W Na1 O5W Rb2 -157.5(5) 2_677 .
O2W Na1 O5W Rb2 -6.7(18) . .
O3 Na1 O5W Rb2 111.2(5) 2_667 .
O6W Na1 O5W Rb2 5.0(5) . .
O4W Na1 O5W Rb2 -77.5(5) . .
O5WA Na1 O5W Rb2 175.2(17) . .
Na1 Na1 O5W Rb2 -150.8(6) 2_677 .
Rb1 Na1 O5W Rb2 -102.8(6) . .
Rb2 Na1 O5W Rb1 102.8(6) . .
O5WB Na1 O5W Rb1 -92(4) . .
O6WA Na1 O5W Rb1 115.7(6) . .
O2W Na1 O5W Rb1 -54.7(3) 2_677 .
O2W Na1 O5W Rb1 96.1(15) . .
O3 Na1 O5W Rb1 -146.1(2) 2_667 .
O6W Na1 O5W Rb1 107.8(3) . .
O4W Na1 O5W Rb1 25.3(3) . .
O5WA Na1 O5W Rb1 -82.0(15) . .
Na1 Na1 O5W Rb1 -48.0(6) 2_677 .
Na2 Rb1 O5W O5WB -88(3) . .
O12W Rb1 O5W O5WB 97(4) . .
O7 Rb1 O5W O5WB 113(3) 2_666 .
O9WA Rb1 O5W O5WB -158(3) . .
O1W Rb1 O5W O5WB -15(3) . .
O4W Rb1 O5W O5WB -78(3) . .
O4A Rb1 O5W O5WB 153(3) . .
O10W Rb1 O5W O5WB 60(3) . .
O5WA Rb1 O5W O5WB 32(3) . .
O9W Rb1 O5W O5WB -157(3) . .
Na2 Rb1 O5W O5WA -119.8(18) . .
O12W Rb1 O5W O5WA 65(2) . .
O7 Rb1 O5W O5WA 81(2) 2_666 .
O9WA Rb1 O5W O5WA 170.4(17) . .
O1W Rb1 O5W O5WA -46.7(18) . .
O4W Rb1 O5W O5WA -109.1(18) . .
O4A Rb1 O5W O5WA 121.4(18) . .
O10W Rb1 O5W O5WA 28.5(18) . .
O5WB Rb1 O5W O5WA -32(3) . .
O9W Rb1 O5W O5WA 171.7(18) . .
Na2 Rb1 O5W Rb2 -13.1(10) . .
O12W Rb1 O5W Rb2 171.9(17) . .
O7 Rb1 O5W Rb2 -171.9(4) 2_666 .
O9WA Rb1 O5W Rb2 -82.9(5) . .
O1W Rb1 O5W Rb2 60.0(5) . .
O4W Rb1 O5W Rb2 -2.4(4) . .
O4A Rb1 O5W Rb2 -131.8(6) . .
O10W Rb1 O5W Rb2 135.3(6) . .
O5WA Rb1 O5W Rb2 106.8(19) . .
O5WB Rb1 O5W Rb2 75(3) . .
O9W Rb1 O5W Rb2 -81.5(6) . .
Na2 Rb1 O5W Na1 -33.2(9) . .
O12W Rb1 O5W Na1 151.8(17) . .
O7 Rb1 O5W Na1 168.0(4) 2_666 .
O9WA Rb1 O5W Na1 -103.0(3) . .
O1W Rb1 O5W Na1 39.9(4) . .
O4W Rb1 O5W Na1 -22.5(2) . .
O4A Rb1 O5W Na1 -152.0(4) . .
O10W Rb1 O5W Na1 115.1(5) . .
O5WA Rb1 O5W Na1 86.6(18) . .
O5WB Rb1 O5W Na1 55(3) . .
O9W Rb1 O5W Na1 -101.7(4) . .
Rb2 O5W O5WA O5WB 13(6) . .
Na1 O5W O5WA O5WB 14(6) . .
Rb1 O5W O5WA O5WB 109(6) . .
O5WB O5W O5WA Rb2 -13(6) . .
Na1 O5W O5WA Rb2 1.8(6) . .
Rb1 O5W O5WA Rb2 95.9(7) . .
O5WB O5W O5WA Na1 -14(6) . .
Rb2 O5W O5WA Na1 -1.8(6) . .
Rb1 O5W O5WA Na1 94.1(4) . .
O5WB O5W O5WA Rb1 -109(6) . .
Rb2 O5W O5WA Rb1 -95.9(7) . .
Na1 O5W O5WA Rb1 -94.1(4) . .
Na1 Rb2 O5WA O5WB 173(6) . .
O6WA Rb2 O5WA O5WB 20(7) . .
O5W Rb2 O5WA O5WB -12(6) . .
O6W Rb2 O5WA O5WB 10(7) . .
O4W Rb2 O5WA O5WB -111(6) . .
O3 Rb2 O5WA O5WB 121(6) 2_667 .
O2W Rb2 O5WA O5WB -168(6) 2_677 .
O2W Rb2 O5WA O5WB 172(6) . .
O6W Rb2 O5WA O5WB -29(6) 2_577 .
O3W Rb2 O5WA O5WB 27(6) 2_567 .
Na1 Rb2 O5WA O5W -175.6(15) . .
O6WA Rb2 O5WA O5W 31(2) . .
O5WB Rb2 O5WA O5W 12(6) . .
O6W Rb2 O5WA O5W 22(3) . .
O4W Rb2 O5WA O5W -99.4(15) . .
O3 Rb2 O5WA O5W 132.9(16) 2_667 .
O2W Rb2 O5WA O5W -156.3(18) 2_677 .
O2W Rb2 O5WA O5W -176.1(11) . .
O6W Rb2 O5WA O5W -17.0(16) 2_577 .
O3W Rb2 O5WA O5W 39.0(14) 2_567 .
O6WA Rb2 O5WA Na1 -153.1(13) . .
O5WB Rb2 O5WA Na1 -173(6) . .
O5W Rb2 O5WA Na1 175.6(15) . .
O6W Rb2 O5WA Na1 -162.5(15) . .
O4W Rb2 O5WA Na1 76.2(4) . .
O3 Rb2 O5WA Na1 -51.4(3) 2_667 .
O2W Rb2 O5WA Na1 19.3(4) 2_677 .
O2W Rb2 O5WA Na1 -0.4(6) . .
O6W Rb2 O5WA Na1 158.6(4) 2_577 .
O3W Rb2 O5WA Na1 -145.4(4) 2_567 .
Na1 Rb2 O5WA Rb1 -99.4(5) . .
O6WA Rb2 O5WA Rb1 107.5(13) . .
O5WB Rb2 O5WA Rb1 88(6) . .
O5W Rb2 O5WA Rb1 76.2(15) . .
O6W Rb2 O5WA Rb1 98.2(14) . .
O4W Rb2 O5WA Rb1 -23.2(6) . .
O3 Rb2 O5WA Rb1 -150.8(6) 2_667 .
O2W Rb2 O5WA Rb1 -80.1(5) 2_677 .
O2W Rb2 O5WA Rb1 -99.8(7) . .
O6W Rb2 O5WA Rb1 59.2(5) 2_577 .
O3W Rb2 O5WA Rb1 115.2(6) 2_567 .
Rb2 Na1 O5WA O5WB -4(4) . .
O6WA Na1 O5WA O5WB 9(4) . .
O2W Na1 O5WA O5WB -160(4) 2_677 .
O2W Na1 O5WA O5WB 174(2) . .
O5W Na1 O5WA O5WB -8(3) . .
O3 Na1 O5WA O5WB 109(4) 2_667 .
O6W Na1 O5WA O5WB 3(4) . .
O4W Na1 O5WA O5WB -82(4) . .
Na1 Na1 O5WA O5WB -165(3) 2_677 .
Rb1 Na1 O5WA O5WB -84(4) . .
Rb2 Na1 O5WA O5W 3.4(12) . .
O5WB Na1 O5WA O5W 8(3) . .
O6WA Na1 O5WA O5W 16.6(15) . .
O2W Na1 O5WA O5W -152.1(15) 2_677 .
O2W Na1 O5WA O5W -178.4(16) . .
O3 Na1 O5WA O5W 116.3(14) 2_667 .
O6W Na1 O5WA O5W 10.3(16) . .
O4W Na1 O5WA O5W -74.0(14) . .
Na1 Na1 O5WA O5W -157.2(11) 2_677 .
Rb1 Na1 O5WA O5W -76.0(14) . .
O5WB Na1 O5WA Rb2 4(4) . .
O6WA Na1 O5WA Rb2 13.2(7) . .
O2W Na1 O5WA Rb2 -155.5(6) 2_677 .
O2W Na1 O5WA Rb2 178(2) . .
O5W Na1 O5WA Rb2 -3.4(12) . .
O3 Na1 O5WA Rb2 112.9(5) 2_667 .
O6W Na1 O5WA Rb2 6.9(6) . .
O4W Na1 O5WA Rb2 -77.4(4) . .
Na1 Na1 O5WA Rb2 -160.6(4) 2_677 .
Rb1 Na1 O5WA Rb2 -79.4(6) . .
Rb2 Na1 O5WA Rb1 79.4(6) . .
O5WB Na1 O5WA Rb1 84(4) . .
O6WA Na1 O5WA Rb1 92.7(8) . .
O2W Na1 O5WA Rb1 -76.1(5) 2_677 .
O2W Na1 O5WA Rb1 -102(3) . .
O5W Na1 O5WA Rb1 76.0(14) . .
O3 Na1 O5WA Rb1 -167.6(6) 2_667 .
O6W Na1 O5WA Rb1 86.3(6) . .
O4W Na1 O5WA Rb1 2.1(6) . .
Na1 Na1 O5WA Rb1 -81.1(7) 2_677 .
Na2 Rb1 O5WA O5WB 63(4) . .
O12W Rb1 O5WA O5WB -106(4) . .
O7 Rb1 O5WA O5WB -160(3) 2_666 .
O9WA Rb1 O5WA O5WB -32(3) . .
O1W Rb1 O5WA O5WB 115(3) . .
O4W Rb1 O5WA O5WB 45(3) . .
O5W Rb1 O5WA O5WB -22(2) . .
O4A Rb1 O5WA O5WB -79(3) . .
O10W Rb1 O5WA O5WB -169(3) . .
O9W Rb1 O5WA O5WB -30(3) . .
Na2 Rb1 O5WA O5W 85(2) . .
O12W Rb1 O5WA O5W -85(2) . .
O7 Rb1 O5WA O5W -138.8(14) 2_666 .
O9WA Rb1 O5WA O5W -11(2) . .
O1W Rb1 O5WA O5W 136.3(16) . .
O4W Rb1 O5WA O5W 66.2(16) . .
O4A Rb1 O5WA O5W -57.9(17) . .
O10W Rb1 O5WA O5W -147.5(19) . .
O5WB Rb1 O5WA O5W 22(2) . .
O9W Rb1 O5WA O5W -8.9(19) . .
Na2 Rb1 O5WA Rb2 38.3(16) . .
O12W Rb1 O5WA Rb2 -131(2) . .
O7 Rb1 O5WA Rb2 175.0(3) 2_666 .
O9WA Rb1 O5WA Rb2 -57.1(9) . .
O1W Rb1 O5WA Rb2 90.1(7) . .
O4W Rb1 O5WA Rb2 20.0(6) . .
O5W Rb1 O5WA Rb2 -46.2(14) . .
O4A Rb1 O5WA Rb2 -104.1(7) . .
O10W Rb1 O5WA Rb2 166.3(10) . .
O5WB Rb1 O5WA Rb2 -25(3) . .
O9W Rb1 O5WA Rb2 -55.0(8) . .
Na2 Rb1 O5WA Na1 16.6(16) . .
O12W Rb1 O5WA Na1 -153(2) . .
O7 Rb1 O5WA Na1 153.3(5) 2_666 .
O9WA Rb1 O5WA Na1 -78.8(7) . .
O1W Rb1 O5WA Na1 68.4(6) . .
O4W Rb1 O5WA Na1 -1.8(5) . .
O5W Rb1 O5WA Na1 -67.9(17) . .
O4A Rb1 O5WA Na1 -125.8(7) . .
O10W Rb1 O5WA Na1 144.6(10) . .
O5WB Rb1 O5WA Na1 -46(3) . .
O9W Rb1 O5WA Na1 -76.8(8) . .
Rb2 O5W O5WB O5WA -167(6) . .
Na1 O5W O5WB O5WA -162(7) . .
Rb1 O5W O5WB O5WA -70(5) . .
O5WA O5W O5WB Rb2 167(6) . .
Na1 O5W O5WB Rb2 5.2(14) . .
Rb1 O5W O5WB Rb2 97.3(7) . .
O5WA O5W O5WB Na1 162(7) . .
Rb2 O5W O5WB Na1 -5.2(14) . .
Rb1 O5W O5WB Na1 92.1(19) . .
O5WA O5W O5WB Rb1 70(5) . .
Rb2 O5W O5WB Rb1 -97.3(7) . .
Na1 O5W O5WB Rb1 -92.1(19) . .
Rb2 O5WA O5WB O5W 158(10) . .
Na1 O5WA O5WB O5W 161(7) . .
Rb1 O5WA O5WB O5W 68(5) . .
O5W O5WA O5WB Rb2 -158(10) . .
Na1 O5WA O5WB Rb2 4(3) . .
Rb1 O5WA O5WB Rb2 -90(5) . .
O5W O5WA O5WB Na1 -161(7) . .
Rb2 O5WA O5WB Na1 -4(3) . .
Rb1 O5WA O5WB Na1 -94(2) . .
O5W O5WA O5WB Rb1 -68(5) . .
Rb2 O5WA O5WB Rb1 90(5) . .
Na1 O5WA O5WB Rb1 94(2) . .
Na1 Rb2 O5WB O5W -169(3) . .
O6WA Rb2 O5WB O5W 36(3) . .
O6W Rb2 O5WB O5W 26(4) . .
O5WA Rb2 O5WB O5W -162(9) . .
O4W Rb2 O5WB O5W -90(3) . .
O3 Rb2 O5WB O5W 141(3) 2_667 .
O2W Rb2 O5WB O5W -150(3) 2_677 .
O2W Rb2 O5WB O5W -171(2) . .
O6W Rb2 O5WB O5W -10(3) 2_577 .
O3W Rb2 O5WB O5W 47(3) 2_567 .
Na1 Rb2 O5WB O5WA -8(6) . .
O6WA Rb2 O5WB O5WA -163(6) . .
O5W Rb2 O5WB O5WA 162(9) . .
O6W Rb2 O5WB O5WA -172(6) . .
O4W Rb2 O5WB O5WA 71(6) . .
O3 Rb2 O5WB O5WA -58(6) 2_667 .
O2W Rb2 O5WB O5WA 11(6) 2_677 .
O2W Rb2 O5WB O5WA -9(7) . .
O6W Rb2 O5WB O5WA 151(6) 2_577 .
O3W Rb2 O5WB O5WA -151(6) 2_567 .
O6WA Rb2 O5WB Na1 -155.3(12) . .
O5W Rb2 O5WB Na1 169(3) . .
O6W Rb2 O5WB Na1 -164.6(12) . .
O5WA Rb2 O5WB Na1 8(6) . .
O4W Rb2 O5WB Na1 78.7(4) . .
O3 Rb2 O5WB Na1 -50.2(4) 2_667 .
O2W Rb2 O5WB Na1 18.8(4) 2_677 .
O2W Rb2 O5WB Na1 -1.7(6) . .
O6W Rb2 O5WB Na1 159.0(4) 2_577 .
O3W Rb2 O5WB Na1 -143.8(4) 2_567 .
Na1 Rb2 O5WB Rb1 -92.5(7) . .
O6WA Rb2 O5WB Rb1 112.2(11) . .
O5W Rb2 O5WB Rb1 77(3) . .
O6W Rb2 O5WB Rb1 102.9(10) . .
O5WA Rb2 O5WB Rb1 -85(6) . .
O4W Rb2 O5WB Rb1 -13.8(8) . .
O3 Rb2 O5WB Rb1 -142.8(6) 2_667 .
O2W Rb2 O5WB Rb1 -73.7(5) 2_677 .
O2W Rb2 O5WB Rb1 -94.3(10) . .
O6W Rb2 O5WB Rb1 66.4(6) 2_577 .
O3W Rb2 O5WB Rb1 123.7(8) 2_567 .
Rb2 Na1 O5WB O5W 12(3) . .
O6WA Na1 O5WB O5W 26(4) . .
O2W Na1 O5WB O5W -143(4) 2_677 .
O2W Na1 O5WB O5W 84(26) . .
O3 Na1 O5WB O5W 126(4) 2_667 .
O6W Na1 O5WB O5W 19(4) . .
O4W Na1 O5WB O5W -63(4) . .
O5WA Na1 O5WB O5W -163(7) . .
Na1 Na1 O5WB O5W -145(3) 2_677 .
Rb1 Na1 O5WB O5W -79(3) . .
Rb2 Na1 O5WB O5WA 175(4) . .
O6WA Na1 O5WB O5WA -171(4) . .
O2W Na1 O5WB O5WA 20(4) 2_677 .
O2W Na1 O5WB O5WA -113(25) . .
O5W Na1 O5WB O5WA 163(7) . .
O3 Na1 O5WB O5WA -71(4) 2_667 .
O6W Na1 O5WB O5WA -177(4) . .
O4W Na1 O5WB O5WA 100(4) . .
Na1 Na1 O5WB O5WA 18(4) 2_677 .
Rb1 Na1 O5WB O5WA 84(4) . .
O6WA Na1 O5WB Rb2 14.1(7) . .
O2W Na1 O5WB Rb2 -155.4(6) 2_677 .
O2W Na1 O5WB Rb2 72(26) . .
O5W Na1 O5WB Rb2 -12(3) . .
O3 Na1 O5WB Rb2 114.2(6) 2_667 .
O6W Na1 O5WB Rb2 7.5(6) . .
O4W Na1 O5WB Rb2 -75.3(6) . .
O5WA Na1 O5WB Rb2 -175(4) . .
Na1 Na1 O5WB Rb2 -156.6(5) 2_677 .
Rb1 Na1 O5WB Rb2 -90.7(8) . .
Rb2 Na1 O5WB Rb1 90.7(8) . .
O6WA Na1 O5WB Rb1 104.8(8) . .
O2W Na1 O5WB Rb1 -64.7(6) 2_677 .
O2W Na1 O5WB Rb1 163(25) . .
O5W Na1 O5WB Rb1 79(3) . .
O3 Na1 O5WB Rb1 -155.1(6) 2_667 .
O6W Na1 O5WB Rb1 98.1(6) . .
O4W Na1 O5WB Rb1 15.4(6) . .
O5WA Na1 O5WB Rb1 -84(4) . .
Na1 Na1 O5WB Rb1 -65.9(10) 2_677 .
Na2 Rb1 O5WB O5W 102(3) . .
O12W Rb1 O5WB O5W -71(3) . .
O7 Rb1 O5WB O5W -95(4) 2_666 .
O9WA Rb1 O5WB O5W 23(3) . .
O1W Rb1 O5WB O5W 165(3) . .
O4W Rb1 O5WB O5W 99(3) . .
O4A Rb1 O5WB O5W -27(3) . .
O10W Rb1 O5WB O5W -118(3) . .
O5WA Rb1 O5WB O5W -128(5) . .
O9W Rb1 O5WB O5W 24(3) . .
Na2 Rb1 O5WB O5WA -130(3) . .
O12W Rb1 O5WB O5WA 57(3) . .
O7 Rb1 O5WB O5WA 33(4) 2_666 .
O9WA Rb1 O5WB O5WA 151(3) . .
O1W Rb1 O5WB O5WA -67(3) . .
O4W Rb1 O5WB O5WA -133(3) . .
O5W Rb1 O5WB O5WA 128(5) . .
O4A Rb1 O5WB O5WA 101(3) . .
O10W Rb1 O5WB O5WA 10(3) . .
O9W Rb1 O5WB O5WA 151(3) . .
Na2 Rb1 O5WB Rb2 14.7(15) . .
O12W Rb1 O5WB Rb2 -158(2) . .
O7 Rb1 O5WB Rb2 178.3(6) 2_666 .
O9WA Rb1 O5WB Rb2 -64.3(9) . .
O1W Rb1 O5WB Rb2 78.4(9) . .
O4W Rb1 O5WB Rb2 12.3(7) . .
O5W Rb1 O5WB Rb2 -87(3) . .
O4A Rb1 O5WB Rb2 -113.8(9) . .
O10W Rb1 O5WB Rb2 155.1(11) . .
O5WA Rb1 O5WB Rb2 145(4) . .
O9W Rb1 O5WB Rb2 -63.5(10) . .
Na2 Rb1 O5WB Na1 -11.5(14) . .
O12W Rb1 O5WB Na1 176(2) . .
O7 Rb1 O5WB Na1 152.1(8) 2_666 .
O9WA Rb1 O5WB Na1 -90.4(8) . .
O1W Rb1 O5WB Na1 52.3(8) . .
O4W Rb1 O5WB Na1 -13.9(6) . .
O5W Rb1 O5WB Na1 -113(4) . .
O4A Rb1 O5WB Na1 -139.9(8) . .
O10W Rb1 O5WB Na1 128.9(9) . .
O5WA Rb1 O5WB Na1 119(4) . .
O9W Rb1 O5WB Na1 -89.6(8) . .
Na1 Rb2 O6W O6WA -140(3) . .
O5WB Rb2 O6W O6WA 24(3) . .
O5W Rb2 O6W O6WA 33(3) . .
O5WA Rb2 O6W O6WA 21(3) . .
O4W Rb2 O6W O6WA 144(3) . .
O3 Rb2 O6W O6WA -83(3) 2_667 .
O2W Rb2 O6W O6WA -162(2) 2_677 .
O2W Rb2 O6W O6WA -145(3) . .
O6W Rb2 O6W O6WA 66(3) 2_577 .
O3W Rb2 O6W O6WA 4(3) 2_567 .
O6WA Rb2 O6W Na1 140(3) . .
O5WB Rb2 O6W Na1 163.6(13) . .
O5W Rb2 O6W Na1 172.4(8) . .
O5WA Rb2 O6W Na1 160.8(17) . .
O4W Rb2 O6W Na1 -76.0(4) . .
O3 Rb2 O6W Na1 56.8(4) 2_667 .
O2W Rb2 O6W Na1 -21.9(3) 2_677 .
O2W Rb2 O6W Na1 -5.3(4) . .
O6W Rb2 O6W Na1 -154.1(4) 2_577 .
O3W Rb2 O6W Na1 143.4(4) 2_567 .
Na1 Rb2 O6W Rb2 154.1(4) . 2_577
O6WA Rb2 O6W Rb2 -66(3) . 2_577
O5WB Rb2 O6W Rb2 -42.3(12) . 2_577
O5W Rb2 O6W Rb2 -33.4(7) . 2_577
O5WA Rb2 O6W Rb2 -45.1(16) . 2_577
O4W Rb2 O6W Rb2 78.1(3) . 2_577
O3 Rb2 O6W Rb2 -149.1(3) 2_667 2_577
O2W Rb2 O6W Rb2 132.3(4) 2_677 2_577
O2W Rb2 O6W Rb2 148.8(3) . 2_577
O6W Rb2 O6W Rb2 0.0 2_577 2_577
O3W Rb2 O6W Rb2 -62.4(3) 2_567 2_577
Rb2 Na1 O6W O6WA 33(2) . .
O5WB Na1 O6W O6WA 25(2) . .
O2W Na1 O6W O6WA 125(2) 2_677 .
O2W Na1 O6W O6WA -154(2) . .
O5W Na1 O6W O6WA 28(2) . .
O3 Na1 O6W O6WA -67(2) 2_667 .
O4W Na1 O6W O6WA 119(2) . .
O5WA Na1 O6W O6WA 24(2) . .
Na1 Na1 O6W O6WA -170(2) 2_677 .
Rb1 Na1 O6W O6WA 74(2) . .
O5WB Na1 O6W Rb2 -8.2(7) . .
O6WA Na1 O6W Rb2 -33(2) . .
O2W Na1 O6W Rb2 91.8(9) 2_677 .
O2W Na1 O6W Rb2 173.2(5) . .
O5W Na1 O6W Rb2 -4.5(5) . .
O3 Na1 O6W Rb2 -99.3(4) 2_667 .
O4W Na1 O6W Rb2 85.7(4) . .
O5WA Na1 O6W Rb2 -8.8(8) . .
Na1 Na1 O6W Rb2 157.6(5) 2_677 .
Rb1 Na1 O6W Rb2 41.3(4) . .
Rb2 Na1 O6W Rb2 -34.2(6) . 2_577
O5WB Na1 O6W Rb2 -42.4(7) . 2_577
O6WA Na1 O6W Rb2 -67(2) . 2_577
O2W Na1 O6W Rb2 57.6(11) 2_677 2_577
O2W Na1 O6W Rb2 139.0(5) . 2_577
O5W Na1 O6W Rb2 -38.8(5) . 2_577
O3 Na1 O6W Rb2 -133.6(4) 2_667 2_577
O4W Na1 O6W Rb2 51.5(4) . 2_577
O5WA Na1 O6W Rb2 -43.1(8) . 2_577
Na1 Na1 O6W Rb2 123.4(4) 2_677 2_577
Rb1 Na1 O6W Rb2 7.1(5) . 2_577
Na1 O6W O6WA Rb2 -14.8(9) . .
Rb2 O6W O6WA Rb2 126.2(15) 2_577 .
Rb2 O6W O6WA Na1 14.8(9) . .
Rb2 O6W O6WA Na1 140.9(7) 2_577 .
Rb2 O6W O6WA Rb2 -126.2(15) . 2_577
Na1 O6W O6WA Rb2 -140.9(7) . 2_577
Na1 Rb2 O6WA O6W 49(3) . .
O5WB Rb2 O6WA O6W -162(2) . .
O5W Rb2 O6WA O6W -152(2) . .
O5WA Rb2 O6WA O6W -166(2) . .
O4W Rb2 O6WA O6W -38(3) . .
O3 Rb2 O6WA O6W 103(2) 2_667 .
O2W Rb2 O6WA O6W 35(5) 2_677 .
O2W Rb2 O6WA O6W 34(3) . .
O6W Rb2 O6WA O6W -102(3) 2_577 .
O3W Rb2 O6WA O6W -176(3) 2_567 .
O5WB Rb2 O6WA Na1 148.9(15) . .
O5W Rb2 O6WA Na1 158.9(12) . .
O6W Rb2 O6WA Na1 -49(3) . .
O5WA Rb2 O6WA Na1 145.0(17) . .
O4W Rb2 O6WA Na1 -86.9(9) . .
O3 Rb2 O6WA Na1 54.2(7) 2_667 .
O2W Rb2 O6WA Na1 -13.6(17) 2_677 .
O2W Rb2 O6WA Na1 -14.5(7) . .
O6W Rb2 O6WA Na1 -151.1(6) 2_577 .
O3W Rb2 O6WA Na1 135.7(7) 2_567 .
Na1 Rb2 O6WA Rb2 137.4(9) . 2_577
O5WB Rb2 O6WA Rb2 -73.7(16) . 2_577
O5W Rb2 O6WA Rb2 -63.7(14) . 2_577
O6W Rb2 O6WA Rb2 89(3) . 2_577
O5WA Rb2 O6WA Rb2 -77.6(18) . 2_577
O4W Rb2 O6WA Rb2 50.5(14) . 2_577
O3 Rb2 O6WA Rb2 -168.4(10) 2_667 2_577
O2W Rb2 O6WA Rb2 124(2) 2_677 2_577
O2W Rb2 O6WA Rb2 122.9(11) . 2_577
O6W Rb2 O6WA Rb2 -13.7(6) 2_577 2_577
O3W Rb2 O6WA Rb2 -86.9(13) 2_567 2_577
Rb2 Na1 O6WA O6W -134(3) . .
O5WB Na1 O6WA O6W -155(2) . .
O2W Na1 O6WA O6W -111(3) 2_677 .
O2W Na1 O6WA O6W 26(2) . .
O5W Na1 O6WA O6W -150(2) . .
O3 Na1 O6WA O6W 117(2) 2_667 .
O4W Na1 O6WA O6W -61(2) . .
O5WA Na1 O6WA O6W -157(2) . .
Na1 Na1 O6WA O6W 14(3) 2_677 .
Rb1 Na1 O6WA O6W -108(2) . .
O5WB Na1 O6WA Rb2 -20.6(11) . .
O2W Na1 O6WA Rb2 23(3) 2_677 .
O2W Na1 O6WA Rb2 160.7(10) . .
O5W Na1 O6WA Rb2 -15.5(9) . .
O3 Na1 O6WA Rb2 -108.7(10) 2_667 .
O6W Na1 O6WA Rb2 134(3) . .
O4W Na1 O6WA Rb2 73.8(10) . .
O5WA Na1 O6WA Rb2 -22.8(12) . .
Na1 Na1 O6WA Rb2 148.3(8) 2_677 .
Rb1 Na1 O6WA Rb2 26.8(11) . .
Rb2 Na1 O6WA Rb2 -57.6(13) . 2_577
O5WB Na1 O6WA Rb2 -78.2(15) . 2_577
O2W Na1 O6WA Rb2 -35(3) 2_677 2_577
O2W Na1 O6WA Rb2 103.1(14) . 2_577
O5W Na1 O6WA Rb2 -73.1(14) . 2_577
O3 Na1 O6WA Rb2 -166.3(13) 2_667 2_577
O6W Na1 O6WA Rb2 77(2) . 2_577
O4W Na1 O6WA Rb2 16.2(14) . 2_577
O5WA Na1 O6WA Rb2 -80.4(15) . 2_577
Na1 Na1 O6WA Rb2 90.7(15) 2_677 2_577
Rb1 Na1 O6WA Rb2 -30.8(14) . 2_577
O8WC O8W O8WA O8WB -41(60) . .
O8WB O8W O8WA O7W 174(100) . 2_677
O8WC O8W O8WA O7W 134(5) . 2_677
O8WC O8W O8WB O8WA 146(51) . .
O7W O8WA O8WB O8W -6(67) 2_677 .
O8WB O8W O8WC O8W 162(100) . 2_667
O8WA O8W O8WC O8W 169(100) . 2_667
O12W Na2 O9W Rb1 -3.1(6) . .
O7 Na2 O9W Rb1 95.6(6) 2_666 .
O1W Na2 O9W Rb1 -88(2) . .
O4W Na2 O9W Rb1 -95.5(6) . .
O9WA Na2 O9W Rb1 116(3) . .
Rb2 Na2 O9W Rb1 -58.7(5) . .
Rb1 Na2 O9W Rb2 72.9(8) . 2_577
O12W Na2 O9W Rb2 69.9(8) . 2_577
O7 Na2 O9W Rb2 168.6(5) 2_666 2_577
O1W Na2 O9W Rb2 -15(3) . 2_577
O4W Na2 O9W Rb2 -22.5(7) . 2_577
O9WA Na2 O9W Rb2 -171(4) . 2_577
Rb2 Na2 O9W Rb2 14.3(6) . 2_577
O12W Rb1 O9W Na2 174.6(11) . .
O7 Rb1 O9W Na2 -61.5(5) 2_666 .
O9WA Rb1 O9W Na2 -51(3) . .
O1W Rb1 O9W Na2 20.0(7) . .
O4W Rb1 O9W Na2 66.1(6) . .
O5W Rb1 O9W Na2 138.6(6) . .
O4A Rb1 O9W Na2 -141.2(8) . .
O10W Rb1 O9W Na2 -149.8(9) . .
O5WA Rb1 O9W Na2 141.8(8) . .
O5WB Rb1 O9W Na2 134.8(7) . .
Na2 Rb1 O9W Rb2 -117.8(7) . 2_577
O12W Rb1 O9W Rb2 56.8(11) . 2_577
O7 Rb1 O9W Rb2 -179.2(5) 2_666 2_577
O9WA Rb1 O9W Rb2 -168(3) . 2_577
O1W Rb1 O9W Rb2 -97.8(6) . 2_577
O4W Rb1 O9W Rb2 -51.7(5) . 2_577
O5W Rb1 O9W Rb2 20.8(5) . 2_577
O4A Rb1 O9W Rb2 101.0(7) . 2_577
O10W Rb1 O9W Rb2 92.4(9) . 2_577
O5WA Rb1 O9W Rb2 24.0(9) . 2_577
O5WB Rb1 O9W Rb2 17.0(7) . 2_577
O12W Na2 O9WA Rb1 -3.4(6) . .
O7 Na2 O9WA Rb1 96.3(6) 2_666 .
O1W Na2 O9WA Rb1 -111(4) . .
O4W Na2 O9WA Rb1 -95.0(6) . .
O9W Na2 O9WA Rb1 -63(3) . .
Rb2 Na2 O9WA Rb1 -58.4(5) . .
O12W Rb1 O9WA Na2 173.9(11) . .
O7 Rb1 O9WA Na2 -63.6(6) 2_666 .
O1W Rb1 O9WA Na2 9.8(6) . .
O4W Rb1 O9WA Na2 65.2(6) . .
O5W Rb1 O9WA Na2 136.7(6) . .
O4A Rb1 O9WA Na2 -150.1(7) . .
O10W Rb1 O9WA Na2 -140.9(8) . .
O5WA Rb1 O9WA Na2 140.6(9) . .
O5WB Rb1 O9WA Na2 132.9(7) . .
O9W Rb1 O9WA Na2 127(3) . .
Na2 Rb1 O10W O11W 32(3) . .
O12W Rb1 O10W O11W -145(3) . .
O7 Rb1 O10W O11W 79(3) 2_666 .
O9WA Rb1 O10W O11W 154(2) . .
O1W Rb1 O10W O11W -6(3) . .
O4W Rb1 O10W O11W -61(3) . .
O5W Rb1 O10W O11W -117(3) . .
O4A Rb1 O10W O11W 161(3) . .
O5WA Rb1 O10W O11W -106(3) . .
O5WB Rb1 O10W O11W -109(3) . .
O9W Rb1 O10W O11W 167(2) . .
Na2 Rb1 O11W O10W -153(3) . .
O12W Rb1 O11W O10W 31(3) . .
O7 Rb1 O11W O10W -101(3) 2_666 .
O9WA Rb1 O11W O10W -34(3) . .
O1W Rb1 O11W O10W 174(3) . .
O4W Rb1 O11W O10W 125(3) . .
O5W Rb1 O11W O10W 61(3) . .
O4A Rb1 O11W O10W -20(3) . .
O5WA Rb1 O11W O10W 69(3) . .
O5WB Rb1 O11W O10W 69(3) . .
O9W Rb1 O11W O10W -16(3) . .
O7 Rb1 O12W Na2 -144(9) 2_666 .
O9WA Rb1 O12W Na2 -54(8) . .
O1W Rb1 O12W Na2 114(9) . .
O4W Rb1 O12W Na2 35(8) . .
O5W Rb1 O12W Na2 29(10) . .
O4A Rb1 O12W Na2 -84(9) . .
O10W Rb1 O12W Na2 160(8) . .
O5WA Rb1 O12W Na2 66(9) . .
O5WB Rb1 O12W Na2 44(9) . .
O9W Rb1 O12W Na2 -47(9) . .
Na2 Rb1 O12W Rb2 -33(9) . .
O7 Rb1 O12W Rb2 -177.7(2) 2_666 .
O9WA Rb1 O12W Rb2 -87.0(5) . .
O1W Rb1 O12W Rb2 80.2(7) . .
O4W Rb1 O12W Rb2 1.5(8) . .
O5W Rb1 O12W Rb2 -4.3(9) . .
O4A Rb1 O12W Rb2 -117.7(8) . .
O10W Rb1 O12W Rb2 126.8(12) . .
O5WA Rb1 O12W Rb2 32.3(16) . .
O5WB Rb1 O12W Rb2 11.0(11) . .
O9W Rb1 O12W Rb2 -80.8(6) . .
O7 Na2 O12W Rb1 34(9) 2_666 .
O1W Na2 O12W Rb1 -64(9) . .
O4W Na2 O12W Rb1 -144(9) . .
O9WA Na2 O12W Rb1 124(9) . .
O9W Na2 O12W Rb1 131(9) . .
Rb2 Na2 O12W Rb1 -147(9) . .
Rb1 Na2 O12W Rb2 147(9) . .
O7 Na2 O12W Rb2 -179.7(4) 2_666 .
O1W Na2 O12W Rb2 83.1(5) . .
O4W Na2 O12W Rb2 3.1(5) . .
O9WA Na2 O12W Rb2 -89.0(5) . .
O9W Na2 O12W Rb2 -82.2(6) . .
Na1 Rb2 O12W Rb1 -70.3(11) . .
O6WA Rb2 O12W Rb1 101.9(14) . .
O5WB Rb2 O12W Rb1 -158(2) . .
O5W Rb2 O12W Rb1 171.7(18) . .
O6W Rb2 O12W Rb1 79.4(11) . .
O5WA Rb2 O12W Rb1 -140.8(18) . .
O4W Rb2 O12W Rb1 -1.7(9) . .
O3 Rb2 O12W Rb1 -127.3(9) 2_667 .
O2W Rb2 O12W Rb1 -70.4(9) 2_677 .
O2W Rb2 O12W Rb1 -42.0(13) . .
O6W Rb2 O12W Rb1 84.8(10) 2_577 .
O3W Rb2 O12W Rb1 143.0(10) 2_567 .
Na1 Rb2 O12W Na2 -71.9(7) . .
O6WA Rb2 O12W Na2 100.2(12) . .
O5WB Rb2 O12W Na2 -159.6(18) . .
O5W Rb2 O12W Na2 170.1(14) . .
O6W Rb2 O12W Na2 77.8(8) . .
O5WA Rb2 O12W Na2 -142.5(15) . .
O4W Rb2 O12W Na2 -3.3(5) . .
O3 Rb2 O12W Na2 -129.0(5) 2_667 .
O2W Rb2 O12W Na2 -72.1(6) 2_677 .
O2W Rb2 O12W Na2 -43.7(10) . .
O6W Rb2 O12W Na2 83.2(6) 2_577 .
O3W Rb2 O12W Na2 141.4(6) 2_567 .
O1 S1 C1 C2 143.0(3) . .
O2 S1 C1 C2 -94.0(4) . .
O3 S1 C1 C2 24.3(4) . .
Rb2 S1 C1 C2 -11.1(5) 2_667 .
O1 S1 C1 C8A -32.3(4) . .
O2 S1 C1 C8A 90.7(4) . .
O3 S1 C1 C8A -151.0(4) . .
Rb2 S1 C1 C8A 173.6(3) 2_667 .
C8A C1 C2 C3 1.7(7) . .
S1 C1 C2 C3 -173.9(4) . .
C1 C2 C3 C4 5.0(7) . .
C1 C2 C3 S2 -177.7(4) . .
O4A S2 C3 C4 -105.1(8) . .
O5A S2 C3 C4 130.8(7) . .
O5 S2 C3 C4 91.2(7) . .
O6 S2 C3 C4 -28.7(5) . .
O4 S2 C3 C4 -144.9(5) . .
O6A S2 C3 C4 16.2(7) . .
O4A S2 C3 C2 77.6(8) . .
O5A S2 C3 C2 -46.5(7) . .
O5 S2 C3 C2 -86.1(7) . .
O6 S2 C3 C2 154.0(4) . .
O4 S2 C3 C2 37.8(5) . .
O6A S2 C3 C2 -161.0(6) . .
C2 C3 C4 C4A -5.2(7) . .
S2 C3 C4 C4A 177.5(4) . .
C3 C4 C4A C8A -1.1(7) . .
C3 C4 C4A C5 178.3(4) . .
C4 C4A C5 C6 -178.9(5) . .
C8A C4A C5 C6 0.5(7) . .
C4A C5 C6 C7 -5.0(7) . .
Na2 O7 C7 C6 -43.2(8) 2_666 .
Rb1 O7 C7 C6 -11.2(7) 2_666 .
Na2 O7 C7 C8 140.8(5) 2_666 .
Rb1 O7 C7 C8 172.8(3) 2_666 .
C5 C6 C7 O7 -176.1(5) . .
C5 C6 C7 C8 0.1(7) . .
N2 N1 C8 C7 -9.3(6) . .
N2 N1 C8 C8A 178.7(4) . .
O7 C7 C8 N1 13.5(7) . .
C6 C7 C8 N1 -162.6(4) . .
O7 C7 C8 C8A -174.7(4) . .
C6 C7 C8 C8A 9.1(6) . .
C2 C1 C8A C4A -7.7(6) . .
S1 C1 C8A C4A 167.3(3) . .
C2 C1 C8A C8 172.0(4) . .
S1 C1 C8A C8 -13.0(6) . .
C4 C4A C8A C1 7.5(6) . .
C5 C4A C8A C1 -171.9(4) . .
C4 C4A C8A C8 -172.2(4) . .
C5 C4A C8A C8 8.4(6) . .
N1 C8 C8A C1 -20.6(6) . .
C7 C8 C8A C1 167.1(4) . .
N1 C8 C8A C4A 159.1(4) . .
C7 C8 C8A C4A -13.2(6) . .
N1 N2 C9 C14 177.1(4) . .
N1 N2 C9 C10 -2.3(7) . .
C14 C9 C10 C11 -0.9(7) . .
N2 C9 C10 C11 178.5(4) . .
C9 C10 C11 C12 0.6(7) . .
C10 C11 C12 C13 -0.2(8) . .
C11 C12 C13 C14 0.0(8) . .
C10 C9 C14 C13 0.7(7) . .
N2 C9 C14 C13 -178.7(4) . .
C12 C13 C14 C9 -0.2(8) . .
